data_1571849
loop_
_publ_author_name
'Carroll, Robert C.'
'Coles, Simon J.'

_publ_section_title
;
 Statistical optimization of guest uptake in crystalline sponges: grading
 structural outcomes.
;
_journal_coeditor_code LT5068
_journal_issue 4
_journal_name_full IUCrJ
_journal_paper_doi 10.1107/S2052252524004871
_journal_volume 11
_journal_year 2024
_chemical_formula_moiety 'C108 H72 I18 N36 Zn9, 0.676(C15 H16 O3)'
_chemical_formula_sum 'C118.14 H82.81 I18 N36 O2.03 Zn9'
_chemical_formula_weight 4911.63
_chemical_name_systematic
; (2',6'-dimethoxy-[1,1'-biphenyl]-2-yl)methanol 
(absorbed in crystalline sponge)
;
_space_group_crystal_system monoclinic
_space_group_IT_number 15
_space_group_name_Hall '-C 2yc'
_space_group_name_H-M_alt 'C 1 2/c 1'
_atom_sites_solution_hydrogens geom
_atom_sites_solution_primary dual
_audit_creation_date 2024-01-31
_audit_creation_method
;
Olex2 1.5-alpha
(compiled 2023.11.24 svn.r209d9fb2 for OlexSys, GUI svn.r6869)
;
_cell_angle_alpha 90
_cell_angle_beta 100.061(2)
_cell_angle_gamma 90
_cell_formula_units_Z 8
_cell_length_a 78.813(2)
_cell_length_b 14.9644(3)
_cell_length_c 41.6570(9)
_cell_measurement_reflns_used 14516
_cell_measurement_temperature 100.00(10)
_cell_measurement_theta_max 65.1100
_cell_measurement_theta_min 2.2580
_cell_volume 48374.3(19)
_computing_cell_refinement 'CrysAlisPro 1.171.42.72a (Rigaku OD, 2022)'
_computing_data_collection 'CrysAlisPro 1.171.42.72a (Rigaku OD, 2022)'
_computing_data_reduction 'CrysAlisPro 1.171.42.72a (Rigaku OD, 2022)'
_computing_molecular_graphics 'Olex2 1.5-alpha (Dolomanov et al., 2009)'
_computing_publication_material 'Olex2 1.5-alpha (Dolomanov et al., 2009)'
_computing_structure_refinement 'SHELXL 2016/6 (Sheldrick, 2015)'
_computing_structure_solution 'SHELXT 2014/5 (Sheldrick, 2014)'
_diffrn_ambient_environment N~2~
_diffrn_ambient_temperature 100.00(10)
_diffrn_detector 'hybrid pixel array detector'
_diffrn_detector_area_resol_mean 10
_diffrn_detector_dtime 0.000
_diffrn_detector_type 'Rigaku, HyPix Arc-100'
_diffrn_measured_fraction_theta_full 0.983
_diffrn_measured_fraction_theta_max 0.980
_diffrn_measurement_details
;
List of Runs (angles in degrees, time in seconds):

  # Type    Start    End  Width  t~exp~   \w     \q     \k     \f   Frames
--------------------------------------------------------------------------
  1  \w    122.00 147.00   0.25    1.50    --   83.36  29.00 155.00  100
  2  \w     93.00 119.00   0.25    1.50    --   83.36  29.00 155.00  104
  3  \w     26.00  60.00   0.25    1.50    --   83.36 -57.00  60.00  136
  4  \w     69.00  98.00   0.25    1.50    --   83.36  77.00-120.00  116
  5  \w     40.00  66.00   0.25    1.50    --   83.36 -57.00 -90.00  104
  6  \w     67.00  97.00   0.25    1.50    --   83.36 -77.00 -90.00  120
  7  \w     62.00 152.00   0.25    1.50    --   83.36  19.00  30.00  360
  8  \w     74.00 139.00   0.25    1.50    --   83.36  57.00-120.00  260
  9  \w     17.00  43.00   0.25    1.50    --   83.36 -37.00 -90.00  104
 10  \w     17.00  61.00   0.25    1.50    --   83.36 -57.00  90.00  176
 11  \w     34.00  59.00   0.25    1.50    --   83.36 -57.00 -60.00  100
 12  \w     15.00  40.00   0.25    1.50    --   83.36 -37.00   0.00  100
 13  \w     12.00  37.00   0.25    1.50    --   83.36 -37.00 120.00  100
 14  \w     75.00 112.00   0.25    1.50    --   83.36-125.00 150.00  148
 15  \w     26.00  59.00   0.25    1.50    --   83.36 -57.00  30.00  132
 16  \w     16.00  41.00   0.25    1.50    --   83.36 -57.00-150.00  100
 17  \w   -133.00-104.00   0.25    1.50    --  -79.36 -29.00  -6.00  116
 18  \w    -39.00 -14.00   0.25    1.50    --  -79.36  37.00 -30.00  100
 19  \w    -93.00 -68.00   0.25    1.50    --  -79.36  77.00 -30.00  100
 20  \w    -57.00 -19.00   0.25    1.50    --  -79.36  77.00 -30.00  152
 21  \w    -37.00  -9.00   0.25    1.50    --  -79.36  37.00 -60.00  112
 22  \w    -32.00  -7.00   0.25    0.50    --  -55.06  29.00 155.00  100
 23  \w    -86.00 -60.00   0.25    0.50    --  -55.06 -29.00  -6.00  104
 24  \w    -24.00  14.00   0.25    0.50    --  -55.06  19.00 -90.00  152
 25  \w     42.00 122.00   0.25    0.50    --   51.56  29.00 155.00  320
 26  \w    -19.00  31.00   0.25    0.50    --   51.56 -29.00  -6.00  200
 27  \w    -15.00  20.00   0.25    0.50    --   51.56 -19.00  30.00  140
;
_diffrn_measurement_device 'four-circle diffractometer'
_diffrn_measurement_device_details 'Rigaku, UG2 \k goniometer'
_diffrn_measurement_device_type
; Rigaku 007HF diffractometer equipped with Arc)Sec VHF Varimax confocal
 mirrors and a UG2 goniometer and HyPix Arc-100 detector
;
_diffrn_measurement_method 'profile data from \w-scans'
_diffrn_measurement_specimen_support 'MiTeGen loops'
_diffrn_orient_matrix_type 'CrysAlisPro convention (1999,Acta A55,543-557)'
_diffrn_orient_matrix_UB_11 0.0140042000
_diffrn_orient_matrix_UB_12 -0.0103054000
_diffrn_orient_matrix_UB_13 -0.0213281000
_diffrn_orient_matrix_UB_21 -0.0135331000
_diffrn_orient_matrix_UB_22 -0.0377175000
_diffrn_orient_matrix_UB_23 -0.0278850000
_diffrn_orient_matrix_UB_31 -0.0038506000
_diffrn_orient_matrix_UB_32 0.0952379000
_diffrn_orient_matrix_UB_33 -0.0133622000
_diffrn_radiation_collimation 0.3
_diffrn_radiation_monochromator 'Arc)Sec VHF Varimax focusing mirrors'
_diffrn_radiation_probe x-ray
_diffrn_radiation_type 'Cu K\a'
_diffrn_radiation_wavelength 1.54184
_diffrn_reflns_av_R_equivalents 0.0794
_diffrn_reflns_av_unetI/netI 0.0624
_diffrn_reflns_Laue_measured_fraction_full 0.983
_diffrn_reflns_Laue_measured_fraction_max 0.980
_diffrn_reflns_limit_h_max 94
_diffrn_reflns_limit_h_min -94
_diffrn_reflns_limit_k_max 17
_diffrn_reflns_limit_k_min -17
_diffrn_reflns_limit_l_max 49
_diffrn_reflns_limit_l_min -50
_diffrn_reflns_number 173702
_diffrn_reflns_point_group_measured_fraction_full 0.983
_diffrn_reflns_point_group_measured_fraction_max 0.980
_diffrn_reflns_theta_full 67.684
_diffrn_reflns_theta_max 68.249
_diffrn_reflns_theta_min 2.154
_diffrn_source 'Rotating anode'
_diffrn_source_current 30.0
_diffrn_source_power 1.2
_diffrn_source_target Cu
_diffrn_source_type 'Rigaku 007 HF'
_diffrn_source_voltage 40.0
_exptl_absorpt_coefficient_mu 19.295
_exptl_absorpt_correction_T_max 0.472
_exptl_absorpt_correction_T_min 0.074
_exptl_absorpt_correction_type gaussian
_exptl_absorpt_process_details
;
CrysAlisPro 1.171.42.72a (Rigaku Oxford Diffraction, 2022)
Numerical absorption correction based on gaussian integration over
a multifaceted crystal model
Empirical absorption correction using spherical harmonics,
implemented in SCALE3 ABSPACK scaling algorithm.
;
_exptl_crystal_colour 'light yellow'
_exptl_crystal_colour_modifier light
_exptl_crystal_colour_primary yellow
_exptl_crystal_density_diffrn 1.349
_exptl_crystal_description block
_exptl_crystal_F_000 18271
_exptl_crystal_size_max 0.21
_exptl_crystal_size_mid 0.11
_exptl_crystal_size_min 0.06
_refine_diff_density_max 1.738
_refine_diff_density_min -1.269
_refine_diff_density_rms 0.266
_refine_ls_extinction_method none
_refine_ls_goodness_of_fit_ref 1.018
_refine_ls_hydrogen_treatment constr
_refine_ls_matrix_type full
_refine_ls_number_parameters 1929
_refine_ls_number_reflns 43411
_refine_ls_number_restraints 684
_refine_ls_restrained_S_all 1.025
_refine_ls_R_factor_all 0.1789
_refine_ls_R_factor_gt 0.1424
_refine_ls_shift/su_max 0.005
_refine_ls_shift/su_mean 0.000
_refine_ls_structure_factor_coef Fsqd
_refine_ls_weighting_details 'w=1/[\s^2^(Fo^2^)+(0.2312P)^2^+1658.0601P] where P=(Fo^2^+2Fc^2^)/3'
_refine_ls_weighting_scheme calc
_refine_ls_wR_factor_gt 0.4140
_refine_ls_wR_factor_ref 0.4404
_reflns_Friedel_coverage 0.000
_reflns_number_gt 27554
_reflns_number_total 43411
_reflns_threshold_expression 'I > 2\s(I)'
_cod_data_source_file lt5068.cif
_cod_data_source_block 25_5_96a
_cod_original_cell_volume 48374(2)
_cod_database_code 1571849
_shelx_shelxl_version_number 2016/6
_chemical_oxdiff_formula '(Zn3 I6 N12 H24 C36) (C15 H16 O3)2 (C6 H12)3'
_chemical_oxdiff_usercomment 9300-04
_shelx_space_group_comment
;
The symmetry employed for this shelxl refinement is uniquely defined
by the following loop, which should always be used as a source of
symmetry information in preference to the above space-group names.
They are only intended as comments.
;
_shelx_estimated_absorpt_t_max 0.391
_shelx_estimated_absorpt_t_min 0.107
_olex2_refinement_description
;
1. Fixed Uiso
 At 1.2 times of:
  All C(H) groups, All C(H,H) groups
 At 1.5 times of:
  All C(H,H,H) groups, All O(H) groups
2. Restrained distances
 C2A-C1A = C3A-C2A = C4A-C3A = C5A-C4A = C6A-C5A = C6A-C1A
 1.39 with sigma of 0.02
 C5A-C13A
 1.51 with sigma of 0.02
 C7A-C4A
 1.5 with sigma of 0.02
 O1A-C13A
 1.43 with sigma of 0.02
 O2A-C8A = O3A-C12A
 1.37 with sigma of 0.02
 C2A-C4A = C3A-C5A = C4A-C6A = C5A-C1A
 2.4 with sigma of 0.04
 C5A-O1A
 2.4 with sigma of 0.04
 C7A-O2A = O2A-C9A
 2.35 with sigma of 0.04
 C8A-C7A \\sim C9A-C8A \\sim C9A-C10A \\sim C11A-C10A \\sim C12A-C11A \\sim
C7A-C12A
 with sigma of 0.02
 C7A-C9A \\sim C8A-C10A \\sim C9A-C11A \\sim C10A-C12A \\sim C11A-C7A \\sim
C12A-C8A
 with sigma of 0.04
 Zn37-N331 \\sim Zn47-N331
 with sigma of 0.02
 I313-N331 \\sim I413-N331
 with sigma of 0.04
 I314-N331 \\sim I414-N331
 with sigma of 0.04
 I318-Zn39 \\sim I418-Zn49
 with sigma of 0.02
 I317-Zn39 \\sim I417-Zn49
 with sigma of 0.02
 Zn39-N336 \\sim Zn49-N336
 with sigma of 0.02
 I318-I317 \\sim I418-I417
 with sigma of 0.04
 I318-N336 \\sim I418-N336
 with sigma of 0.04
 I317-N336 \\sim I417-N336
 with sigma of 0.04
 I301-Zn31 \\sim I401-Zn41
 with sigma of 0.02
 I302-Zn31 \\sim I402-Zn41
 with sigma of 0.02
 Zn31-N301 \\sim Zn41-N301
 with sigma of 0.02
 I301-I302 \\sim I401-I402
 with sigma of 0.04
 I301-N301 \\sim I401-N301
 with sigma of 0.04
 I302-N301 \\sim I402-N301
 with sigma of 0.04
 I307-Zn34 \\sim I407-Zn44
 with sigma of 0.02
 I308-Zn34 \\sim I408-Zn44
 with sigma of 0.02
 Zn34-N319 \\sim Zn44-N319
 with sigma of 0.02
 Zn34-N318 \\sim Zn44-N318
 with sigma of 0.02
 I307-I308 \\sim I407-I408
 with sigma of 0.04
 I307-N319 \\sim I407-N319
 with sigma of 0.04
 I307-N318 \\sim I407-N318
 with sigma of 0.04
 I308-N319 \\sim I408-N319
 with sigma of 0.04
 I308-N318 \\sim I408-N318
 with sigma of 0.04
 I310-Zn35 \\sim I410-Zn45
 with sigma of 0.02
 I309-Zn35 \\sim I409-Zn45
 with sigma of 0.02
 Zn35-N323 \\sim Zn45-N323
 with sigma of 0.02
 I310-I309 \\sim I410-I409
 with sigma of 0.04
 I310-N323 \\sim I410-N323
 with sigma of 0.04
 I309-N323 \\sim I409-N323
 with sigma of 0.04
 I313-Zn37 \\sim I413-Zn47
 with sigma of 0.02
 I314-Zn37 \\sim I414-Zn47
 with sigma of 0.02
 Zn37-N330 \\sim Zn47-N330
 with sigma of 0.02
 I313-I314 \\sim I413-I414
 with sigma of 0.04
 I313-N330 \\sim I413-N330
 with sigma of 0.04
 I314-N330 \\sim I414-N330
 with sigma of 0.04
 I405-Zn43 \\sim I305-Zn33
 with sigma of 0.02
 I406-Zn43 \\sim I306-Zn33
 with sigma of 0.02
 Zn43-N312 \\sim Zn33-N312
 with sigma of 0.02
 Zn43-N313 \\sim Zn33-N313
 with sigma of 0.02
 I405-I406 \\sim I305-I306
 with sigma of 0.04
 I405-N312 \\sim I305-N312
 with sigma of 0.04
 I405-N313 \\sim I305-N313
 with sigma of 0.04
 I406-N312 \\sim I306-N312
 with sigma of 0.04
 I406-N313 \\sim I306-N313
 with sigma of 0.04
 I404-Zn42 \\sim I304-Zn32
 with sigma of 0.02
 I403-Zn42 \\sim I303-Zn32
 with sigma of 0.02
 Zn42-N307 \\sim Zn32-N307
 with sigma of 0.02
 Zn42-N306 \\sim Zn32-N306
 with sigma of 0.02
 I404-I403 \\sim I304-I303
 with sigma of 0.04
 I404-N307 \\sim I304-N307
 with sigma of 0.04
 I404-N306 \\sim I304-N306
 with sigma of 0.04
 I403-N307 \\sim I303-N307
 with sigma of 0.04
 I403-N306 \\sim I303-N306
 with sigma of 0.04
 I316-Zn38 \\sim I416-Zn48
 with sigma of 0.02
 I315-Zn38 \\sim I415-Zn48
 with sigma of 0.02
 Zn38-N335 \\sim Zn48-N335
 with sigma of 0.02
 I316-I315 \\sim I416-I415
 with sigma of 0.04
 I316-N335 \\sim I416-N335
 with sigma of 0.04
 I315-N335 \\sim I415-N335
 with sigma of 0.04
 I312-Zn36 \\sim I412-Zn46
 with sigma of 0.02
 I311-Zn36 \\sim I411-Zn46
 with sigma of 0.02
 Zn36-N325 \\sim Zn46-N325
 with sigma of 0.02
 Zn36-N324 \\sim Zn46-N324
 with sigma of 0.02
 I312-I311 \\sim I412-I411
 with sigma of 0.04
 I312-N325 \\sim I412-N325
 with sigma of 0.04
 I312-N324 \\sim I412-N324
 with sigma of 0.04
 I311-N325 \\sim I411-N325
 with sigma of 0.04
 I311-N324 \\sim I411-N324
 with sigma of 0.04
3. Restrained planarity
 C7A, C12A, C8A, C11A, C9A, C10A
 with sigma of 0.1
4. Uiso/Uaniso restraints and constraints
C7A \\sim O3A \\sim C12A \\sim C15A \\sim C11A \\sim C4A \\sim C8A \\sim C10A
\\sim C5A \\sim C3A \\sim C9A \\sim O2A \\sim C6A \\sim C13A \\sim C2A \\sim
C14A \\sim C1A \\sim O1A: within 2A with sigma of 0.04 and sigma for terminal
atoms of 0.08 within 2A
N331 \\sim C394 \\sim C393 \\sim C395 \\sim C391 \\sim C392: within 2A with
sigma of 0.04 and sigma for terminal atoms of 0.08 within 2A
I310 \\sim I410 \\sim I409 \\sim I309: within 2A with sigma of 0.04 and sigma
for terminal atoms of 0.08 within 2A
C370 \\sim N324 \\sim C368 \\sim C369 \\sim C371 \\sim C372: within 2A with
sigma of 0.04 and sigma for terminal atoms of 0.08 within 2A
I405 \\sim I406 \\sim Zn43 \\sim I306 \\sim Zn33 \\sim I305: within 2A with
sigma of 0.04 and sigma for terminal atoms of 0.08 within 2A
I312 \\sim I311 \\sim Zn36 \\sim I412 \\sim Zn46 \\sim I411: within 2A with
sigma of 0.04 and sigma for terminal atoms of 0.08 within 2A
C366 \\sim C367 \\sim C363 \\sim C364 \\sim C365 \\sim N323: within 2A with
sigma of 0.04 and sigma for terminal atoms of 0.08 within 2A
C402 \\sim N335 \\sim C401 \\sim C400 \\sim C399 \\sim C403: within 2A with
sigma of 0.04 and sigma for terminal atoms of 0.08 within 2A
Uanis(Zn35) = Uanis(Zn45)
5. Rigid body (RIGU) restrains
 N331, C394, C393, C395, C391, C392
 with sigma for 1-2 distances of 0.004 and sigma for 1-3 distances of 0.004
 I309, I409, I410, I310
 with sigma for 1-2 distances of 0.004 and sigma for 1-3 distances of 0.004
 C370, N324, C368, C369, C371, C372
 with sigma for 1-2 distances of 0.004 and sigma for 1-3 distances of 0.004
 I405, I406, Zn43, I306, Zn33, I305
 with sigma for 1-2 distances of 0.004 and sigma for 1-3 distances of 0.004
 I312, I311, Zn36, I412, Zn46, I411
 with sigma for 1-2 distances of 0.004 and sigma for 1-3 distances of 0.004
 C366, C367, C363, C364, C365, N323
 with sigma for 1-2 distances of 0.004 and sigma for 1-3 distances of 0.004
 C402, N335, C401, C400, C399, C403
 with sigma for 1-2 distances of 0.004 and sigma for 1-3 distances of 0.004
 C388, C389, N330, C390, C387, C386
 with sigma for 1-2 distances of 0.004 and sigma for 1-3 distances of 0.004
 N336, C406, C404, C405, C407, C408
 with sigma for 1-2 distances of 0.004 and sigma for 1-3 distances of 0.004
6. Others
 Sof(I418)=Sof(Zn49)=Sof(I417)=1-FVAR(1)
 Sof(I318)=Sof(I317)=Sof(Zn39)=FVAR(1)
 Sof(I402)=Sof(Zn41)=Sof(I401)=1-FVAR(2)
 Sof(I301)=Sof(I302)=Sof(Zn31)=FVAR(2)
 Sof(I407)=Sof(Zn44)=Sof(I408)=1-FVAR(3)
 Sof(I307)=Sof(I308)=Sof(Zn34)=FVAR(3)
 Sof(I414)=Sof(Zn47)=Sof(I413)=1-FVAR(4)
 Sof(I313)=Sof(I314)=Sof(Zn37)=FVAR(4)
 Sof(I306)=Sof(Zn33)=Sof(I305)=1-FVAR(5)
 Sof(I405)=Sof(I406)=Sof(Zn43)=FVAR(5)
 Sof(I303)=Sof(Zn32)=Sof(I304)=1-FVAR(6)
 Sof(I404)=Sof(I403)=Sof(Zn42)=FVAR(6)
 Sof(I415)=Sof(Zn48)=Sof(I416)=1-FVAR(7)
 Sof(I316)=Sof(I315)=Sof(Zn38)=FVAR(7)
 Sof(I412)=Sof(Zn46)=Sof(I411)=1-FVAR(8)
 Sof(I312)=Sof(I311)=Sof(Zn36)=FVAR(8)
 Fixed Sof: I310(0.52449) I309(0.52449) Zn35(0.52449) O3A(0.67582)
 O2A(0.67582) O1A(0.67582) H1A(0.67582) C7A(0.67582) C5A(0.67582) C6A(0.67582)
 H6A(0.67582) C1A(0.67582) H1AA(0.67582) C4A(0.67582) C2A(0.67582) H2A(0.67582)
 C12A(0.67582) C3A(0.67582) H3A(0.67582) C8A(0.67582) C11A(0.67582)
 H11A(0.67582) C9A(0.67582) H9A(0.67582) C15A(0.67582) H15A(0.67582)
 H15B(0.67582) H15C(0.67582) C13A(0.67582) H13A(0.67582) H13B(0.67582)
 C10A(0.67582) H10A(0.67582) C14A(0.67582) H14A(0.67582) H14B(0.67582)
 H14C(0.67582) I409(0.47549) Zn45(0.47549) I410(0.47549)
 Fixed Uiso: I414(0.08) Zn47(0.08) I413(0.08)
7.a Secondary CH2 refined with riding coordinates:
 C13A(H13A,H13B)
7.b Aromatic/amide H refined with riding coordinates:
 C341(H341), C337(H337), C322(H322), C356(H356), C353(H353), C340(H340),
 C389(H389), C354(H354), C323(H323), C304(H304), C351(H351), C311(H311),
 C355(H355), C350(H350), C320(H320), C328(H328), C318(H318), C348(H348),
 C364(H364), C338(H338), C310(H310), C315(H315), C373(H373), C336(H336),
 C349(H349), C329(H329), C313(H313), C312(H312), C319(H319), C331(H331),
 C314(H314), C382(H382), C346(H346), C390(H390), C394(H394), C359(H359),
 C384(H384), C333(H333), C374(H374), C335(H335), C365(H365), C317(H317),
 C404(H404), C405(H405), C6A(H6A), C358(H358), C1A(H1AA), C305(H305),
 C385(H385), C302(H302), C2A(H2A), C376(H376), C301(H301), C3A(H3A), C332(H332),
  C377(H377), C11A(H11A), C9A(H9A), C383(H383), C347(H347), C401(H401),
 C368(H368), C330(H330), C387(H387), C386(H386), C403(H403), C369(H369),
 C371(H371), C395(H395), C391(H391), C402(H402), C366(H366), C372(H372),
 C367(H367), C10A(H10A), C400(H400), C407(H407), C408(H408), C392(H392)
7.c Tetrahedral OH refined with riding coordinates:
 O1A(H1A)
7.d Idealised Me refined with everything fixed:
 C15A(H15A,H15B,H15C), C14A(H14A,H14B,H14C)
;
_olex2_date_sample_data_collection 2023-10-03
_olex2_date_sample_submission 2023-10-03
_olex2_submission_original_sample_id 25_5_96a
_olex2_submission_special_instructions 'No special instructions were received'
_oxdiff_exptl_absorpt_empirical_details
;
Empirical correction (ABSPACK) includes:
- Absorption correction using spherical harmonics
- Frame scaling
- Detector area scaling
- B-factor correction
;
_oxdiff_exptl_absorpt_empirical_full_max 3.543
_oxdiff_exptl_absorpt_empirical_full_min 0.255

loop_
_space_group_symop_operation_xyz
'x, y, z'
'-x, y, -z+1/2'
'x+1/2, y+1/2, z'
'-x+1/2, y+1/2, -z+1/2'
'-x, -y, -z'
'x, -y, z-1/2'
'-x+1/2, -y+1/2, -z'
'x+1/2, -y+1/2, z-1/2'

loop_
_atom_site_label
_atom_site_type_symbol
_atom_site_fract_x
_atom_site_fract_y
_atom_site_fract_z
_atom_site_U_iso_or_equiv
_atom_site_adp_type
_atom_site_occupancy
_atom_site_site_symmetry_order
_atom_site_calc_flag
_atom_site_refinement_flags_posn
_atom_site_refinement_flags_adp
_atom_site_refinement_flags_occupancy
_atom_site_disorder_assembly
_atom_site_disorder_group
I404 I 0.41409(8) 0.0023(3) 0.74169(17) 0.063(2) Uani 0.53(4) 1 d D . P A 1
I307 I 0.54836(14) -0.3917(11) 0.7175(4) 0.114(4) Uani 0.54(4) 1 d D . P B 1
I405 I 0.5615(4) 0.4505(18) 0.8420(4) 0.195(9) Uani 0.29(3) 1 d D U P C 1
I406 I 0.55881(8) 0.4678(5) 0.94620(19) 0.061(3) Uani 0.29(3) 1 d D U P C 1
I308 I 0.60257(13) -0.4649(6) 0.76594(19) 0.082(2) Uani 0.54(4) 1 d D . P B 1
I316 I 0.89802(3) 0.47434(13) 0.59145(6) 0.0713(8) Uani 0.715(9) 1 d D . P D 1
I301 I 0.37913(5) 0.1025(2) 0.39910(6) 0.0885(11) Uani 0.763(13) 1 d D . P E 1
I403 I 0.36555(7) 0.1570(6) 0.74525(17) 0.080(2) Uani 0.53(4) 1 d D . P A 1
I302 I 0.43290(6) -0.0005(2) 0.43308(8) 0.1005(12) Uani 0.763(13) 1 d D . P E 1
I310 I 0.58054(12) 0.4943(5) 0.5566(2) 0.113(2) Uani 0.5245 1 d D U P F 1
I318 I 0.74761(19) 0.0219(7) 0.3959(3) 0.105(3) Uani 0.54(6) 1 d D . P G 1
I309 I 0.53386(7) 0.3306(6) 0.56822(18) 0.1015(18) Uani 0.5245 1 d D U P F 1
I315 I 0.89373(3) 0.39362(14) 0.48822(6) 0.0849(9) Uani 0.715(9) 1 d D . P D 1
I317 I 0.69850(13) 0.1650(12) 0.4049(2) 0.103(3) Uani 0.54(6) 1 d D . P G 1
I312 I 0.73003(3) 0.00757(19) 0.75253(10) 0.0807(11) Uani 0.592(10) 1 d D U P H 1
I311 I 0.72842(5) 0.0804(2) 0.64904(9) 0.0949(12) Uani 0.592(10) 1 d D U P H 1
I313 I 0.71845(4) 0.89252(19) 0.55685(6) 0.1503(12) Uani 0.860(2) 1 d D . P I 1
Zn34 Zn 0.57825(9) -0.3546(5) 0.7477(2) 0.072(4) Uani 0.54(4) 1 d D . P B 1
I314 I 0.77200(5) 0.97478(16) 0.60295(7) 0.1735(16) Uani 0.860(2) 1 d D . P I 1
Zn42 Zn 0.39681(7) 0.1473(5) 0.73948(15) 0.052(3) Uani 0.53(4) 1 d D . P A 1
Zn43 Zn 0.54732(11) 0.4072(7) 0.8899(3) 0.057(5) Uani 0.29(3) 1 d D U P C 1
Zn35 Zn 0.56437(14) 0.3479(11) 0.5565(5) 0.0878(10) Uani 0.5245 1 d D . P F 1
Zn31 Zn 0.41029(9) 0.1192(4) 0.42479(11) 0.0720(15) Uani 0.763(13) 1 d D . P E 1
Zn39 Zn 0.72936(16) 0.1628(8) 0.3948(4) 0.100(6) Uani 0.54(6) 1 d D . P G 1
Zn38 Zn 0.88484(6) 0.3766(4) 0.54342(12) 0.0673(11) Uani 0.715(9) 1 d D . P D 1
Zn36 Zn 0.71807(7) 0.1009(4) 0.70239(15) 0.0717(14) Uani 0.592(10) 1 d D U P H 1
Zn37 Zn 0.74847(7) 0.8623(2) 0.58742(10) 0.1183(16) Uani 0.860(2) 1 d D . P I 1
N315 N 0.5564(2) -0.0556(8) 0.9224(3) 0.059(3) Uani 1 1 d . . . . .
N312 N 0.5216(2) 0.4226(9) 0.8821(3) 0.072(4) Uani 1 1 d D . . . .
N310 N 0.4598(3) 0.5378(9) 0.8728(3) 0.072(4) Uani 1 1 d . . . . .
N313 N 0.5495(2) 0.2673(10) 0.8899(3) 0.075(4) Uani 1 1 d D . . . .
N319 N 0.5891(2) -0.2563(9) 0.7230(3) 0.067(4) Uani 1 1 d D . . . .
N316 N 0.5637(2) -0.1887(8) 0.8969(3) 0.061(3) Uani 1 1 d . . . . .
N318 N 0.5733(2) -0.2838(9) 0.7864(3) 0.070(4) Uani 1 1 d D . . . .
N314 N 0.5581(2) -0.0569(7) 0.8658(3) 0.059(3) Uani 1 1 d . . . . .
N328 N 0.7328(2) 0.6908(9) 0.7371(4) 0.070(4) Uani 1 1 d . . . . .
N304 N 0.3963(2) 0.4293(9) 0.6028(3) 0.068(4) Uani 1 1 d . . . . .
N309 N 0.4327(2) 0.4859(9) 0.8474(3) 0.071(4) Uani 1 1 d . . . . .
N302 N 0.4025(2) 0.2911(9) 0.5801(3) 0.078(5) Uani 1 1 d . . . . .
N307 N 0.4098(2) 0.2306(9) 0.7732(3) 0.060(3) Uani 1 1 d D . . . .
N327 N 0.7248(2) 0.5555(9) 0.7596(4) 0.069(4) Uani 1 1 d . . . . .
N311 N 0.4207(3) 0.7777(11) 0.8996(4) 0.078(5) Uani 1 1 d . . . . .
N301 N 0.4100(3) 0.1867(9) 0.4677(4) 0.083(5) Uani 1 1 d D . . . .
N305 N 0.3874(3) 0.7407(11) 0.5551(4) 0.089(5) Uani 1 1 d . . . . .
N321 N 0.6032(2) 0.0240(9) 0.6670(3) 0.066(4) Uani 1 1 d . . . . .
N308 N 0.4573(3) 0.4033(8) 0.8414(3) 0.072(5) Uani 1 1 d . . . . .
C352 C 0.5657(2) -0.1940(10) 0.8404(4) 0.061(4) Uani 1 1 d . . . . .
N317 N 0.5643(3) -0.2795(9) 1.0134(3) 0.079(5) Uani 1 1 d . . . . .
N323 N 0.5791(3) 0.2673(10) 0.5900(4) 0.079(4) Uani 1 1 d D U . . .
O3A O 0.5224(3) 0.0291(12) 0.7923(4) 0.083(5) Uani 0.6758 1 d D U P . .
N306 N 0.4000(2) 0.2123(9) 0.6965(4) 0.077(5) Uani 1 1 d D . . . .
C341 C 0.5474(2) 0.2221(10) 0.8635(4) 0.061(4) Uani 1 1 d . . . . .
H341 H 0.544788 0.254013 0.843559 0.074 Uiso 1 1 calc R U . . .
C321 C 0.4299(3) 0.3508(10) 0.8150(4) 0.067(5) Uani 1 1 d . . . . .
C339 C 0.5529(2) 0.0838(10) 0.8919(4) 0.058(4) Uani 1 1 d . . . . .
C337 C 0.5537(3) 0.2211(11) 0.9192(4) 0.073(5) Uani 1 1 d . . . . .
H337 H 0.555431 0.254333 0.938910 0.087 Uiso 1 1 calc R U . . .
C325 C 0.4435(3) 0.5432(12) 0.8660(4) 0.065(4) Uani 1 1 d . . . . .
C322 C 0.4364(3) 0.2750(12) 0.8039(4) 0.072(5) Uani 1 1 d . . . . .
H322 H 0.448351 0.262544 0.810644 0.087 Uiso 1 1 calc R U . . .
N326 N 0.7283(2) 0.5640(10) 0.7041(3) 0.067(4) Uani 1 1 d . . . . .
O2A O 0.5416(2) 0.0708(10) 0.6928(4) 0.073(5) Uani 0.6758 1 d D U P . .
C356 C 0.5885(3) -0.1384(12) 0.6844(5) 0.076(5) Uani 1 1 d . . . . .
H356 H 0.582031 -0.104851 0.667111 0.091 Uiso 1 1 calc R U . . .
C326 C 0.4668(3) 0.4660(11) 0.8608(4) 0.069(5) Uani 1 1 d . . . . .
N335 N 0.8581(2) 0.3915(13) 0.5385(5) 0.096(5) Uani 1 1 d D U . . .
N303 N 0.3969(2) 0.4168(10) 0.5457(3) 0.072(4) Uani 1 1 d . . . . .
C353 C 0.5710(3) -0.2770(12) 0.8428(4) 0.079(6) Uani 1 1 d . . . . .
H353 H 0.571978 -0.307179 0.863147 0.095 Uiso 1 1 calc R U . . .
N322 N 0.6278(3) 0.1021(12) 0.6596(4) 0.087(5) Uani 1 1 d . . . . .
C327 C 0.4352(3) 0.6262(11) 0.8762(4) 0.070(5) Uani 1 1 d . . . . .
N329 N 0.7299(2) 0.7722(11) 0.8523(4) 0.084(5) Uani 1 1 d . . . . .
C309 C 0.3921(2) 0.5600(10) 0.5685(4) 0.062(4) Uani 1 1 d . . . . .
N325 N 0.7200(3) 0.2422(13) 0.7154(6) 0.102(6) Uani 1 1 d D . . . .
C344 C 0.5620(2) -0.1452(11) 0.8695(3) 0.061(4) Uani 1 1 d . . . . .
C360 C 0.6137(3) -0.0363(10) 0.6846(4) 0.062(4) Uani 1 1 d . . . . .
C340 C 0.5487(2) 0.1303(12) 0.8619(4) 0.067(4) Uani 1 1 d . . . . .
H340 H 0.546800 0.099633 0.841588 0.080 Uiso 1 1 calc R U . . .
N333 N 0.7988(3) 0.5178(11) 0.5312(5) 0.094(6) Uani 1 1 d . . . . .
N320 N 0.6304(2) -0.0273(10) 0.6911(4) 0.073(4) Uani 1 1 d . . . . .
C388 C 0.7363(3) 0.7053(12) 0.6818(5) 0.077(5) Uani 1 1 d . . . . .
C357 C 0.6057(3) -0.1163(11) 0.6961(4) 0.060(4) Uani 1 1 d . . . . .
C345 C 0.5620(2) -0.1915(11) 0.9543(3) 0.060(4) Uani 1 1 d . . . . .
C324 C 0.4406(3) 0.4147(11) 0.8368(3) 0.058(4) Uani 1 1 d . . . . .
C389 C 0.7411(3) 0.7901(13) 0.6850(5) 0.077(5) Uani 1 1 d . . . . .
H389 H 0.741420 0.819826 0.705242 0.093 Uiso 1 1 calc R U . . .
C354 C 0.5752(3) -0.3220(12) 0.8156(5) 0.088(7) Uani 1 1 d . . . . .
H354 H 0.579533 -0.381271 0.818155 0.106 Uiso 1 1 calc R U . . .
C334 C 0.4862(3) 0.4492(11) 0.8688(4) 0.068(5) Uani 1 1 d . . . . .
N334 N 0.7943(3) 0.3888(13) 0.5002(5) 0.092(5) Uani 1 1 d . . . . .
O1A O 0.4954(2) 0.2466(12) 0.7006(5) 0.084(6) Uani 0.6758 1 d D U P . .
H1A H 0.491477 0.249914 0.680526 0.126 Uiso 0.6758 1 calc R U P . .
N336 N 0.7433(3) 0.2429(12) 0.4298(4) 0.088(5) Uani 1 1 d D . . . .
C316 C 0.4004(3) 0.2966(11) 0.6371(4) 0.071(5) Uani 1 1 d . . . . .
C379 C 0.7288(2) 0.6393(14) 0.7616(4) 0.068(5) Uani 1 1 d . . . . .
C375 C 0.7227(2) 0.4231(11) 0.7261(5) 0.069(5) Uani 1 1 d . . . . .
C323 C 0.4269(3) 0.2170(13) 0.7838(4) 0.074(5) Uani 1 1 d . . . . .
H323 H 0.432285 0.165369 0.776819 0.089 Uiso 1 1 calc R U . . .
C308 C 0.3997(3) 0.3464(11) 0.6051(4) 0.073(5) Uani 1 1 d . . . . .
N330 N 0.7468(3) 0.7933(11) 0.6313(4) 0.115(8) Uani 1 1 d D . . . .
C361 C 0.6108(3) 0.0892(12) 0.6541(4) 0.067(4) Uani 1 1 d . . . . .
C343 C 0.5603(3) -0.1406(11) 0.9231(3) 0.066(5) Uani 1 1 d . . . . .
C304 C 0.4064(3) 0.1877(13) 0.5241(4) 0.082(6) Uani 1 1 d . . . . .
H304 H 0.406515 0.155723 0.543789 0.098 Uiso 1 1 calc R U . . .
C351 C 0.5636(3) -0.1512(11) 0.8100(4) 0.069(5) Uani 1 1 d . . . . .
H351 H 0.559898 -0.090841 0.807765 0.083 Uiso 1 1 calc R U . . .
C342 C 0.5551(3) -0.0158(12) 0.8935(4) 0.064(4) Uani 1 1 d . . . . .
C311 C 0.3854(4) 0.6840(14) 0.5314(5) 0.097(7) Uani 1 1 d . . . . .
H311 H 0.381781 0.704338 0.509642 0.117 Uiso 1 1 calc R U . . .
C355 C 0.5812(3) -0.2072(12) 0.6975(4) 0.073(5) Uani 1 1 d . . . . .
H355 H 0.569733 -0.222472 0.688219 0.088 Uiso 1 1 calc R U . . .
C363 C 0.6003(3) 0.1536(13) 0.6336(5) 0.078(5) Uani 1 1 d . U . . .
C307 C 0.3940(3) 0.4614(11) 0.5723(4) 0.072(5) Uani 1 1 d . . . . .
C350 C 0.5671(3) -0.1980(13) 0.7838(4) 0.081(6) Uani 1 1 d . . . . .
H350 H 0.565060 -0.170095 0.763011 0.097 Uiso 1 1 calc R U . . .
C396 C 0.7821(3) 0.5289(13) 0.5278(5) 0.080(6) Uani 1 1 d . . . . .
C320 C 0.4127(3) 0.3619(11) 0.8059(4) 0.071(5) Uani 1 1 d . . . . .
H320 H 0.407122 0.411196 0.814092 0.086 Uiso 1 1 calc R U . . .
C328 C 0.4182(3) 0.6423(14) 0.8688(4) 0.085(6) Uani 1 1 d . . . . .
H328 H 0.410900 0.603787 0.854450 0.102 Uiso 1 1 calc R U . . .
C318 C 0.3964(4) 0.2970(15) 0.6932(4) 0.100(8) Uani 1 1 d . . . . .
H318 H 0.393456 0.329111 0.711183 0.120 Uiso 1 1 calc R U . . .
C398 C 0.7779(3) 0.4077(15) 0.4959(5) 0.087(6) Uani 1 1 d . . . . .
N332 N 0.7706(3) 0.4749(12) 0.5093(4) 0.088(5) Uani 1 1 d . . . . .
C381 C 0.7288(3) 0.6882(13) 0.7929(5) 0.081(5) Uani 1 1 d . . . . .
C348 C 0.5694(3) -0.3146(14) 0.9870(5) 0.089(7) Uani 1 1 d . . . . .
H348 H 0.574560 -0.372054 0.989333 0.106 Uiso 1 1 calc R U . . .
C364 C 0.5832(3) 0.1665(12) 0.6344(4) 0.073(4) Uani 1 1 d . U . . .
H364 H 0.578063 0.136536 0.650389 0.087 Uiso 1 1 calc R U . . .
C406 C 0.7662(3) 0.3497(16) 0.4733(5) 0.090(6) Uani 1 1 d . . . . .
C306 C 0.4003(3) 0.3293(11) 0.5519(4) 0.068(5) Uani 1 1 d . . . . .
N331 N 0.7634(4) 0.7483(19) 0.5698(6) 0.150(8) Uani 1 1 d D U . . .
C338 C 0.5553(3) 0.1339(12) 0.9210(4) 0.076(5) Uani 1 1 d . . . . .
H338 H 0.558037 0.105038 0.941555 0.091 Uiso 1 1 calc R U . . .
C310 C 0.3886(3) 0.5946(13) 0.5372(5) 0.086(6) Uani 1 1 d . . . . .
H310 H 0.388337 0.555319 0.519168 0.103 Uiso 1 1 calc R U . . .
C315 C 0.4035(3) 0.2057(13) 0.6411(4) 0.080(6) Uani 1 1 d . . . . .
H315 H 0.405447 0.170404 0.623114 0.096 Uiso 1 1 calc R U . . .
C373 C 0.7210(3) 0.2726(14) 0.7451(7) 0.092(7) Uani 1 1 d . . . . .
H373 H 0.720899 0.230917 0.762258 0.111 Uiso 1 1 calc R U . . .
C336 C 0.5131(3) 0.4719(13) 0.9024(5) 0.081(6) Uani 1 1 d . . . . .
H336 H 0.519396 0.496081 0.921931 0.097 Uiso 1 1 calc R U . . .
C349 C 0.5677(3) -0.2751(10) 0.9573(4) 0.069(5) Uani 1 1 d . . . . .
H349 H 0.570574 -0.306560 0.939143 0.083 Uiso 1 1 calc R U . . .
C329 C 0.4114(3) 0.7173(14) 0.8827(5) 0.080(6) Uani 1 1 d . . . . .
H329 H 0.399226 0.723733 0.879499 0.097 Uiso 1 1 calc R U . . .
C303 C 0.4042(3) 0.2777(11) 0.5227(4) 0.067(5) Uani 1 1 d . . . . .
C380 C 0.7319(3) 0.6529(11) 0.7104(5) 0.070(5) Uani 1 1 d . . . . .
C313 C 0.3933(3) 0.6226(13) 0.5931(5) 0.091(7) Uani 1 1 d . . . . .
H313 H 0.395876 0.603934 0.615225 0.109 Uiso 1 1 calc R U . . .
C312 C 0.3907(3) 0.7101(14) 0.5860(5) 0.083(6) Uani 1 1 d . . . . .
H312 H 0.391171 0.751632 0.603373 0.099 Uiso 1 1 calc R U . . .
C319 C 0.4037(3) 0.3057(15) 0.7861(5) 0.086(6) Uani 1 1 d . . . . .
H319 H 0.391718 0.317758 0.780050 0.103 Uiso 1 1 calc R U . . .
C362 C 0.6373(3) 0.0443(14) 0.6778(5) 0.082(6) Uani 1 1 d . . . . .
C331 C 0.4460(3) 0.6895(14) 0.8944(6) 0.091(6) Uani 1 1 d . . . . .
H331 H 0.458184 0.684596 0.898172 0.109 Uiso 1 1 calc R U . . .
C370 C 0.6563(3) 0.0554(15) 0.6863(7) 0.101(6) Uani 1 1 d . U . . .
C7A C 0.5317(2) 0.0477(10) 0.7420(4) 0.062(5) Uani 0.6758 1 d D U P . .
C397 C 0.8041(3) 0.4468(15) 0.5190(5) 0.091(6) Uani 1 1 d . . . . .
C314 C 0.4038(3) 0.1670(13) 0.6710(4) 0.085(6) Uani 1 1 d . . . . .
H314 H 0.406756 0.105645 0.673759 0.102 Uiso 1 1 calc R U . . .
C382 C 0.7243(3) 0.6462(14) 0.8197(5) 0.091(7) Uani 1 1 d . . . . .
H382 H 0.721042 0.585040 0.817726 0.109 Uiso 1 1 calc R U . . .
C5A C 0.5235(3) 0.2091(11) 0.7325(5) 0.064(6) Uani 0.6758 1 d D U P . .
C346 C 0.5565(3) -0.1519(11) 0.9810(4) 0.089(7) Uani 1 1 d . . . . .
H346 H 0.551923 -0.092951 0.979339 0.106 Uiso 1 1 calc R U . . .
C390 C 0.7459(3) 0.8370(13) 0.6578(6) 0.097(7) Uani 1 1 d . . . . .
H390 H 0.748396 0.899149 0.659248 0.117 Uiso 1 1 calc R U . . .
C394 C 0.7583(5) 0.6373(18) 0.5301(7) 0.119(7) Uani 1 1 d . U . . .
H394 H 0.750890 0.604758 0.513757 0.143 Uiso 1 1 calc R U . . .
C359 C 0.6064(3) -0.2355(13) 0.7341(5) 0.080(6) Uani 1 1 d . . . . .
H359 H 0.612620 -0.268551 0.751780 0.096 Uiso 1 1 calc R U . . .
C384 C 0.7337(4) 0.8168(14) 0.8281(6) 0.101(8) Uani 1 1 d . . . . .
H384 H 0.736893 0.877828 0.831136 0.122 Uiso 1 1 calc R U . . .
C333 C 0.4941(3) 0.3970(15) 0.8492(5) 0.090(7) Uani 1 1 d . . . . .
H333 H 0.487533 0.369339 0.830551 0.108 Uiso 1 1 calc R U . . .
C374 C 0.7221(3) 0.3628(14) 0.7526(6) 0.093(7) Uani 1 1 d . . . . .
H374 H 0.722354 0.383691 0.774186 0.112 Uiso 1 1 calc R U . . .
N324 N 0.6913(3) 0.0833(13) 0.6989(7) 0.127(7) Uani 1 1 d D U . . .
C335 C 0.4959(3) 0.4866(15) 0.8949(5) 0.081(6) Uani 1 1 d . . . . .
H335 H 0.490554 0.524351 0.908615 0.097 Uiso 1 1 calc R U . . .
C365 C 0.5731(3) 0.2233(13) 0.6119(5) 0.084(5) Uani 1 1 d . U . . .
H365 H 0.561206 0.229543 0.613053 0.101 Uiso 1 1 calc R U . . .
C317 C 0.3967(3) 0.3422(13) 0.6637(5) 0.085(6) Uani 1 1 d . . . . .
H317 H 0.394303 0.404430 0.662177 0.102 Uiso 1 1 calc R U . . .
C404 C 0.7374(4) 0.3031(17) 0.4494(6) 0.105(7) Uani 1 1 d . . . . .
H404 H 0.725382 0.312550 0.447545 0.126 Uiso 1 1 calc R U . . .
C405 C 0.7486(3) 0.3504(16) 0.4718(5) 0.092(6) Uani 1 1 d . . . . .
H405 H 0.743999 0.385788 0.487151 0.111 Uiso 1 1 calc R U . . .
C378 C 0.7244(3) 0.5220(13) 0.7306(5) 0.078(5) Uani 1 1 d . . . . .
C6A C 0.5268(3) 0.2991(11) 0.7391(5) 0.071(6) Uani 0.6758 1 d D U P . .
H6A H 0.519198 0.342804 0.727942 0.085 Uiso 0.6758 1 calc R U P . .
C393 C 0.7752(4) 0.6086(19) 0.5394(7) 0.118(7) Uani 1 1 d . U . . .
C358 C 0.6148(3) -0.1692(13) 0.7204(5) 0.078(5) Uani 1 1 d . . . . .
H358 H 0.626780 -0.159754 0.727468 0.094 Uiso 1 1 calc R U . . .
C1A C 0.5410(3) 0.3260(12) 0.7617(5) 0.065(6) Uani 0.6758 1 d D U P . .
H1AA H 0.543389 0.387769 0.765262 0.078 Uiso 0.6758 1 calc R U P . .
C305 C 0.4086(3) 0.1445(14) 0.4960(4) 0.094(7) Uani 1 1 d . . . . .
H305 H 0.409063 0.081120 0.496349 0.113 Uiso 1 1 calc R U . . .
C385 C 0.7332(3) 0.7777(14) 0.7972(5) 0.092(7) Uani 1 1 d . . . . .
H385 H 0.735923 0.812011 0.779517 0.111 Uiso 1 1 calc R U . . .
C4A C 0.5347(3) 0.1461(9) 0.7495(5) 0.057(5) Uani 0.6758 1 d D U P . .
C302 C 0.4043(5) 0.3240(13) 0.4948(5) 0.129(12) Uani 1 1 d . . . . .
H302 H 0.402167 0.386413 0.493414 0.155 Uiso 1 1 calc R U . . .
C2A C 0.5517(3) 0.2626(11) 0.7791(5) 0.060(6) Uani 0.6758 1 d D U P . .
H2A H 0.561213 0.280882 0.795033 0.072 Uiso 0.6758 1 calc R U P . .
C399 C 0.8231(3) 0.4258(17) 0.5272(6) 0.094(6) Uani 1 1 d . U . . .
C376 C 0.7211(3) 0.3842(14) 0.6940(7) 0.102(7) Uani 1 1 d . . . . .
H376 H 0.720799 0.421933 0.675577 0.122 Uiso 1 1 calc R U . . .
C12A C 0.5260(3) -0.0091(11) 0.7643(5) 0.073(6) Uani 0.6758 1 d D U P . .
C301 C 0.4078(4) 0.2748(13) 0.4684(4) 0.117(10) Uani 1 1 d . . . . .
H301 H 0.408702 0.307060 0.449074 0.140 Uiso 1 1 calc R U . . .
C3A C 0.5485(3) 0.1718(12) 0.7733(5) 0.059(5) Uani 0.6758 1 d D U P . .
H3A H 0.555591 0.128051 0.785469 0.070 Uiso 0.6758 1 calc R U P . .
C8A C 0.5360(3) 0.0109(11) 0.7137(5) 0.071(6) Uani 0.6758 1 d D U P . .
C332 C 0.5120(4) 0.3840(15) 0.8569(5) 0.097(7) Uani 1 1 d . . . . .
H332 H 0.517427 0.346030 0.843365 0.117 Uiso 1 1 calc R U . . .
C377 C 0.7199(4) 0.2918(15) 0.6898(8) 0.115(9) Uani 1 1 d . . . . .
H377 H 0.719080 0.265917 0.668758 0.138 Uiso 1 1 calc R U . . .
C11A C 0.5243(3) -0.0998(12) 0.7584(5) 0.077(8) Uani 0.6758 1 d D U P . .
H11A H 0.520144 -0.137684 0.773643 0.092 Uiso 0.6758 1 calc R U P . .
C9A C 0.5345(3) -0.0799(12) 0.7082(6) 0.088(9) Uani 0.6758 1 d D U P . .
H9A H 0.537481 -0.104462 0.688890 0.106 Uiso 0.6758 1 calc R U P . .
C383 C 0.7243(4) 0.6878(15) 0.8491(6) 0.109(9) Uani 1 1 d . . . . .
H383 H 0.720416 0.657686 0.866540 0.131 Uiso 1 1 calc R U . . .
C347 C 0.5576(5) -0.1977(13) 1.0094(5) 0.126(11) Uani 1 1 d . . . . .
H347 H 0.553345 -0.170577 1.027066 0.151 Uiso 1 1 calc R U . . .
C401 C 0.8502(4) 0.447(2) 0.5564(7) 0.125(8) Uani 1 1 d . U . . .
H401 H 0.857014 0.473859 0.575013 0.150 Uiso 1 1 calc R U . . .
C368 C 0.6829(4) 0.031(2) 0.7187(10) 0.152(10) Uani 1 1 d . U . . .
H368 H 0.689247 0.005764 0.738109 0.183 Uiso 1 1 calc R U . . .
C15A C 0.5153(4) -0.024(2) 0.8148(9) 0.094(10) Uani 0.6758 1 d . U P . .
H15A H 0.505153 -0.055635 0.803336 0.141 Uiso 0.6758 1 calc . U P . .
H15B H 0.511795 0.015235 0.831505 0.141 Uiso 0.6758 1 calc . U P . .
H15C H 0.523864 -0.066597 0.825186 0.141 Uiso 0.6758 1 calc . U P . .
C330 C 0.4373(5) 0.7615(19) 0.9069(6) 0.126(11) Uani 1 1 d . . . . .
H330 H 0.444050 0.801165 0.921679 0.152 Uiso 1 1 calc R U . . .
C387 C 0.7369(4) 0.6585(15) 0.6527(6) 0.117(10) Uani 1 1 d . . . . .
H387 H 0.734410 0.596499 0.650270 0.141 Uiso 1 1 calc R U . . .
C386 C 0.7415(6) 0.7088(17) 0.6282(7) 0.162(15) Uani 1 1 d . . . . .
H386 H 0.740850 0.681396 0.607479 0.194 Uiso 1 1 calc R U . . .
C13A C 0.5088(3) 0.1807(14) 0.7062(6) 0.075(7) Uani 0.6758 1 d D U P . .
H13A H 0.513204 0.170167 0.685728 0.090 Uiso 0.6758 1 calc R U P . .
H13B H 0.503950 0.123716 0.712687 0.090 Uiso 0.6758 1 calc R U P . .
C403 C 0.8312(4) 0.368(2) 0.5072(7) 0.126(8) Uani 1 1 d . U . . .
H403 H 0.824275 0.337911 0.489326 0.151 Uiso 1 1 calc R U . . .
C369 C 0.6660(4) 0.015(2) 0.7105(9) 0.139(9) Uani 1 1 d . U . . .
H369 H 0.660907 -0.027667 0.722836 0.167 Uiso 1 1 calc R U . . .
C371 C 0.6643(3) 0.1095(19) 0.6662(8) 0.124(8) Uani 1 1 d . U . . .
H371 H 0.657721 0.135193 0.647220 0.149 Uiso 1 1 calc R U . . .
C395 C 0.7515(5) 0.7162(19) 0.5446(7) 0.130(8) Uani 1 1 d . U . . .
H395 H 0.740362 0.741246 0.537537 0.155 Uiso 1 1 calc R U . . .
C391 C 0.7793(5) 0.730(2) 0.5802(9) 0.154(10) Uani 1 1 d . U . . .
H391 H 0.786543 0.759318 0.597574 0.185 Uiso 1 1 calc R U . . .
C402 C 0.8492(4) 0.353(2) 0.5134(8) 0.126(8) Uani 1 1 d . U . . .
H402 H 0.854628 0.316449 0.499540 0.152 Uiso 1 1 calc R U . . .
C366 C 0.5961(4) 0.2524(18) 0.5870(6) 0.110(7) Uani 1 1 d . U . . .
H366 H 0.600362 0.281246 0.569753 0.132 Uiso 1 1 calc R U . . .
C372 C 0.6825(4) 0.127(2) 0.6739(9) 0.139(9) Uani 1 1 d . U . . .
H372 H 0.687881 0.168123 0.661580 0.167 Uiso 1 1 calc R U . . .
C367 C 0.6067(3) 0.2005(18) 0.6068(6) 0.105(7) Uani 1 1 d . U . . .
H367 H 0.618315 0.193385 0.603924 0.127 Uiso 1 1 calc R U . . .
C10A C 0.5287(4) -0.1352(15) 0.7304(6) 0.106(10) Uani 0.6758 1 d D U P . .
H10A H 0.527682 -0.197621 0.726411 0.128 Uiso 0.6758 1 calc R U P . .
C400 C 0.8337(4) 0.469(2) 0.5503(7) 0.121(8) Uani 1 1 d . U . . .
H400 H 0.829444 0.514722 0.562389 0.145 Uiso 1 1 calc R U . . .
C407 C 0.7715(4) 0.292(2) 0.4513(8) 0.155(15) Uani 1 1 d . . . . .
H407 H 0.783598 0.284499 0.452408 0.186 Uiso 1 1 calc R U . . .
C408 C 0.7611(4) 0.245(3) 0.4284(9) 0.165(16) Uani 1 1 d . . . . .
H408 H 0.765575 0.213801 0.411773 0.198 Uiso 1 1 calc R U . . .
C14A C 0.5474(5) 0.036(2) 0.6648(10) 0.107(11) Uani 0.6758 1 d . U P . .
H14A H 0.537466 0.013265 0.649427 0.161 Uiso 0.6758 1 calc . U P . .
H14B H 0.555588 -0.012309 0.671286 0.161 Uiso 0.6758 1 calc . U P . .
H14C H 0.552961 0.083834 0.654321 0.161 Uiso 0.6758 1 calc . U P . .
C392 C 0.7839(5) 0.664(2) 0.5633(8) 0.142(8) Uani 1 1 d . U . . .
H392 H 0.795942 0.652043 0.568306 0.170 Uiso 1 1 calc R U . . .
I418 I 0.7426(5) 0.0115(10) 0.3960(3) 0.134(5) Uani 0.46(6) 1 d D . P G 2
Zn49 Zn 0.72799(17) 0.1619(8) 0.3975(4) 0.081(5) Uani 0.46(6) 1 d D . P G 2
I417 I 0.69701(19) 0.187(2) 0.4049(4) 0.140(6) Uani 0.46(6) 1 d D . P G 2
I402 I 0.4385(3) 0.0261(11) 0.4374(5) 0.179(8) Uani 0.237(13) 1 d D . P E 2
Zn41 Zn 0.4140(2) 0.1362(14) 0.4230(4) 0.112(11) Uani 0.237(13) 1 d D . P E 2
I401 I 0.3845(2) 0.0958(9) 0.3909(4) 0.190(8) Uani 0.237(13) 1 d D . P E 2
I407 I 0.54841(13) -0.3834(10) 0.7113(3) 0.082(2) Uani 0.46(4) 1 d D . P B 2
Zn44 Zn 0.57737(16) -0.3535(5) 0.7454(2) 0.101(7) Uani 0.46(4) 1 d D . P B 2
I408 I 0.5982(3) -0.4801(10) 0.7679(3) 0.134(4) Uani 0.46(4) 1 d D . P B 2
I409 I 0.53319(14) 0.3461(9) 0.5646(2) 0.185(5) Uani 0.4755 1 d D U P F 2
Zn45 Zn 0.56439(15) 0.3457(12) 0.5557(5) 0.0878(10) Uani 0.4755 1 d D . P F 2
I410 I 0.58199(19) 0.4864(6) 0.5533(2) 0.180(6) Uani 0.4755 1 d D U P F 2
I414 I 0.79011(11) 0.9381(7) 0.6352(2) 0.080 Uiso 0.140(2) 1 d D U P I 2
Zn47 Zn 0.76333(19) 0.8693(11) 0.6043(4) 0.080 Uiso 0.140(2) 1 d D U P I 2
I413 I 0.73923(12) 0.9544(7) 0.5673(2) 0.080 Uiso 0.140(2) 1 d D U P I 2
I306 I 0.55935(8) 0.4654(3) 0.94685(13) 0.136(4) Uani 0.71(3) 1 d D U P C 2
Zn33 Zn 0.54773(9) 0.4053(4) 0.89061(14) 0.094(3) Uani 0.71(3) 1 d D U P C 2
I305 I 0.55854(5) 0.4647(2) 0.84104(8) 0.0760(17) Uani 0.71(3) 1 d D U P C 2
I303 I 0.36385(18) 0.1699(14) 0.7392(5) 0.149(5) Uani 0.47(4) 1 d D . P A 2
Zn32 Zn 0.39570(19) 0.1523(8) 0.7383(3) 0.126(8) Uani 0.47(4) 1 d D . P A 2
I304 I 0.4110(3) 0.0032(5) 0.7360(4) 0.140(5) Uani 0.47(4) 1 d D . P A 2
I415 I 0.8945(2) 0.4408(14) 0.5072(6) 0.249(10) Uani 0.285(9) 1 d D . P D 2
Zn48 Zn 0.8837(2) 0.3859(13) 0.5570(5) 0.168(11) Uani 0.285(9) 1 d D . P D 2
I416 I 0.89389(18) 0.4621(8) 0.6107(5) 0.190(7) Uani 0.285(9) 1 d D . P D 2
I412 I 0.72753(11) 0.0314(6) 0.7763(5) 0.195(7) Uani 0.408(10) 1 d D U P H 2
Zn46 Zn 0.71695(14) 0.1000(6) 0.7209(4) 0.131(5) Uani 0.408(10) 1 d D U P H 2
I411 I 0.72852(11) 0.0511(6) 0.6708(5) 0.197(6) Uani 0.408(10) 1 d D U P H 2

loop_
_atom_site_aniso_label
_atom_site_aniso_U_11
_atom_site_aniso_U_22
_atom_site_aniso_U_33
_atom_site_aniso_U_23
_atom_site_aniso_U_13
_atom_site_aniso_U_12
I404 0.103(5) 0.0450(19) 0.045(2) 0.0049(11) 0.0225(15) -0.0081(13)
I307 0.176(6) 0.091(4) 0.092(6) -0.038(4) 0.073(4) -0.038(3)
I405 0.251(18) 0.137(12) 0.215(15) 0.050(11) 0.090(12) -0.044(11)
I406 0.057(5) 0.043(4) 0.077(5) -0.005(4) -0.001(3) 0.006(3)
I308 0.156(5) 0.036(2) 0.071(3) 0.0225(13) 0.063(3) 0.016(2)
I316 0.0812(13) 0.0434(9) 0.0903(15) -0.0064(9) 0.0180(9) 0.0007(8)
I301 0.132(2) 0.0788(14) 0.0639(14) -0.0255(9) 0.0433(12) -0.0303(13)
I403 0.081(4) 0.099(3) 0.061(3) 0.0160(18) 0.0115(18) -0.011(2)
I302 0.168(3) 0.0375(14) 0.1087(18) 0.0125(11) 0.0588(18) -0.0019(14)
I310 0.219(6) 0.048(3) 0.074(5) -0.006(2) 0.028(3) -0.004(3)
I318 0.132(7) 0.068(3) 0.114(4) 0.024(3) 0.017(4) -0.004(3)
I309 0.094(3) 0.129(4) 0.080(4) -0.043(3) 0.011(2) 0.022(3)
I315 0.1346(18) 0.0441(11) 0.0837(15) 0.0147(8) 0.0405(12) 0.0051(10)
I317 0.112(4) 0.112(5) 0.084(4) 0.022(2) 0.012(4) -0.024(3)
I312 0.0684(15) 0.0603(14) 0.110(2) 0.0194(14) 0.0063(13) -0.0005(10)
I311 0.116(2) 0.0734(18) 0.102(2) -0.0012(14) 0.0366(16) -0.0120(15)
I313 0.229(3) 0.124(2) 0.1107(16) 0.0438(14) 0.0651(18) 0.0673(19)
Zn34 0.096(6) 0.052(7) 0.080(7) -0.017(4) 0.047(4) -0.011(4)
I314 0.315(4) 0.0843(15) 0.158(2) -0.0450(15) 0.145(3) -0.063(2)
Zn42 0.072(5) 0.048(5) 0.035(4) 0.000(3) 0.012(3) -0.010(3)
Zn43 0.040(6) 0.030(9) 0.098(10) 0.005(7) -0.002(6) 0.012(5)
Zn35 0.170(3) 0.0479(14) 0.0439(13) -0.0039(11) 0.0136(14) 0.0214(15)
Zn31 0.137(4) 0.035(2) 0.056(2) -0.0065(15) 0.050(3) -0.021(3)
Zn39 0.161(13) 0.077(8) 0.060(6) -0.001(5) 0.012(6) -0.053(8)
Zn38 0.086(3) 0.043(2) 0.075(3) -0.0003(18) 0.0186(19) -0.0001(16)
Zn36 0.069(3) 0.056(3) 0.091(3) 0.013(2) 0.019(2) -0.003(2)
Zn37 0.220(5) 0.061(2) 0.094(3) 0.0112(18) 0.083(3) 0.008(2)
N315 0.112(11) 0.032(6) 0.040(6) -0.013(5) 0.032(7) -0.007(6)
N312 0.120(13) 0.043(8) 0.050(7) -0.003(6) 0.003(8) -0.004(8)
N310 0.135(15) 0.040(7) 0.045(7) 0.008(6) 0.025(8) 0.009(8)
N313 0.133(14) 0.048(8) 0.047(7) 0.012(6) 0.025(8) 0.009(8)
N319 0.106(12) 0.052(8) 0.048(7) 0.011(6) 0.029(7) 0.010(8)
N316 0.108(11) 0.037(7) 0.041(6) -0.004(5) 0.021(7) 0.003(7)
N318 0.135(13) 0.036(7) 0.047(7) 0.005(5) 0.036(8) 0.003(7)
N314 0.117(11) 0.014(5) 0.052(7) -0.013(5) 0.029(7) -0.003(6)
N328 0.111(12) 0.041(7) 0.064(9) 0.009(6) 0.036(8) 0.003(7)
N304 0.115(12) 0.051(8) 0.046(7) 0.007(6) 0.032(7) 0.002(8)
N309 0.131(13) 0.034(7) 0.053(7) -0.001(6) 0.025(8) -0.008(7)
N302 0.147(15) 0.039(7) 0.051(8) -0.021(6) 0.028(8) -0.014(8)
N307 0.096(11) 0.041(7) 0.047(7) -0.013(5) 0.021(7) -0.005(7)
N327 0.098(11) 0.040(7) 0.076(9) 0.018(7) 0.038(8) 0.010(7)
N311 0.128(14) 0.052(9) 0.066(9) 0.003(7) 0.048(10) 0.007(10)
N301 0.162(16) 0.034(7) 0.060(8) -0.012(6) 0.041(9) -0.017(8)
N305 0.136(15) 0.050(9) 0.087(12) 0.010(8) 0.038(11) -0.008(9)
N321 0.092(10) 0.052(8) 0.059(8) 0.020(6) 0.030(7) 0.020(7)
N308 0.150(16) 0.034(7) 0.033(6) -0.003(5) 0.019(8) 0.003(8)
C352 0.108(13) 0.031(7) 0.050(8) -0.022(6) 0.030(8) 0.001(8)
N317 0.158(16) 0.038(7) 0.046(7) 0.001(6) 0.031(8) -0.004(8)
N323 0.132(10) 0.050(8) 0.055(7) 0.001(6) 0.013(8) -0.010(8)
O3A 0.128(15) 0.058(11) 0.058(10) 0.024(8) 0.006(10) -0.001(10)
N306 0.135(14) 0.037(7) 0.065(9) -0.024(6) 0.034(9) -0.013(8)
C341 0.098(13) 0.032(8) 0.053(9) -0.002(6) 0.010(8) 0.003(8)
C321 0.123(16) 0.035(8) 0.043(8) 0.002(6) 0.018(9) 0.003(9)
C339 0.100(12) 0.034(7) 0.045(8) -0.008(6) 0.028(8) 0.004(7)
C337 0.119(15) 0.044(9) 0.053(9) 0.003(7) 0.010(9) 0.010(9)
C325 0.098(14) 0.051(10) 0.049(9) -0.002(7) 0.020(9) 0.003(9)
C322 0.101(14) 0.056(10) 0.066(11) -0.002(8) 0.031(10) 0.008(9)
N326 0.099(11) 0.051(8) 0.054(7) 0.012(6) 0.017(7) -0.004(7)
O2A 0.097(12) 0.034(8) 0.092(12) -0.022(8) 0.029(10) 0.000(8)
C356 0.122(17) 0.052(10) 0.061(10) -0.005(8) 0.037(11) -0.001(10)
C326 0.124(16) 0.047(9) 0.041(8) -0.004(7) 0.029(9) -0.001(9)
N335 0.095(11) 0.076(11) 0.113(13) -0.004(9) 0.002(8) 0.000(8)
N303 0.118(12) 0.053(8) 0.047(7) -0.010(6) 0.022(8) -0.011(8)
C353 0.148(18) 0.048(10) 0.057(10) 0.014(8) 0.061(11) 0.005(10)
N322 0.106(14) 0.074(11) 0.081(11) 0.022(9) 0.016(10) 0.011(10)
C327 0.133(18) 0.039(9) 0.042(8) 0.002(6) 0.024(10) -0.002(10)
N329 0.123(14) 0.055(9) 0.076(10) 0.014(8) 0.024(9) 0.006(9)
C309 0.091(12) 0.034(8) 0.064(10) 0.000(7) 0.021(9) 0.004(8)
N325 0.107(14) 0.072(13) 0.128(18) -0.021(12) 0.020(13) -0.015(10)
C344 0.106(13) 0.046(9) 0.036(7) -0.011(6) 0.022(8) -0.021(8)
C360 0.096(13) 0.032(8) 0.059(9) 0.012(7) 0.017(9) -0.003(8)
C340 0.084(12) 0.057(10) 0.064(10) -0.009(8) 0.023(9) -0.016(9)
N333 0.141(18) 0.048(9) 0.098(13) 0.009(8) 0.038(12) 0.007(10)
N320 0.114(13) 0.047(8) 0.061(8) -0.002(6) 0.019(8) -0.016(8)
C388 0.118(15) 0.048(7) 0.067(9) 0.014(7) 0.022(10) 0.004(8)
C357 0.100(13) 0.044(9) 0.038(7) 0.007(6) 0.018(8) -0.003(8)
C345 0.102(13) 0.046(9) 0.033(7) 0.006(6) 0.015(7) -0.003(8)
C324 0.098(13) 0.045(9) 0.033(7) 0.005(6) 0.017(8) 0.005(9)
C389 0.107(14) 0.057(8) 0.074(10) 0.001(7) 0.031(10) -0.004(9)
C354 0.17(2) 0.036(9) 0.075(12) -0.002(8) 0.061(13) 0.009(11)
C334 0.109(15) 0.046(9) 0.051(9) -0.008(7) 0.020(9) 0.000(9)
N334 0.097(13) 0.091(13) 0.086(12) -0.027(10) 0.011(10) -0.005(11)
O1A 0.104(14) 0.077(13) 0.081(12) 0.045(10) 0.042(10) 0.031(11)
N336 0.124(11) 0.073(10) 0.071(10) -0.015(7) 0.023(9) -0.013(9)
C316 0.137(16) 0.041(8) 0.039(8) -0.001(6) 0.027(9) 0.002(9)
C379 0.069(11) 0.076(12) 0.062(10) -0.011(9) 0.018(8) 0.006(9)
C375 0.084(12) 0.042(9) 0.084(12) 0.009(8) 0.018(10) -0.006(8)
C323 0.124(17) 0.061(11) 0.047(9) -0.015(8) 0.040(10) -0.012(11)
C308 0.117(15) 0.045(9) 0.063(10) -0.017(8) 0.038(10) -0.012(9)
N330 0.24(2) 0.040(7) 0.088(10) 0.020(7) 0.085(13) 0.016(10)
C361 0.082(12) 0.050(10) 0.070(11) 0.007(8) 0.017(9) -0.011(8)
C343 0.119(14) 0.052(9) 0.036(7) 0.024(7) 0.040(8) 0.014(9)
C304 0.133(17) 0.066(12) 0.054(10) -0.018(9) 0.037(11) -0.016(11)
C351 0.119(15) 0.036(8) 0.055(9) 0.005(7) 0.021(9) 0.002(9)
C342 0.101(13) 0.057(10) 0.036(7) 0.002(7) 0.016(8) -0.010(9)
C311 0.17(2) 0.050(11) 0.071(12) 0.010(9) 0.014(13) 0.019(13)
C355 0.112(15) 0.048(10) 0.058(10) -0.018(8) 0.012(10) 0.008(9)
C363 0.120(11) 0.057(10) 0.065(9) 0.018(7) 0.037(9) 0.009(9)
C307 0.127(16) 0.039(9) 0.055(9) 0.001(7) 0.031(10) -0.005(9)
C350 0.135(18) 0.068(12) 0.048(9) -0.008(8) 0.035(10) -0.005(11)
C396 0.116(17) 0.047(10) 0.083(13) 0.011(9) 0.032(12) 0.013(11)
C320 0.117(16) 0.039(9) 0.049(9) -0.014(7) -0.012(9) 0.008(9)
C328 0.125(18) 0.076(14) 0.051(10) -0.014(9) 0.010(11) 0.025(13)
C318 0.20(2) 0.077(14) 0.039(9) -0.009(9) 0.059(12) -0.023(15)
C398 0.113(18) 0.073(14) 0.074(12) -0.014(10) 0.018(12) 0.019(12)
N332 0.123(14) 0.063(10) 0.081(11) -0.022(8) 0.024(10) -0.017(10)
C381 0.109(15) 0.051(10) 0.087(13) 0.014(9) 0.029(11) 0.009(10)
C348 0.142(19) 0.065(12) 0.059(11) 0.009(9) 0.018(11) 0.036(12)
C364 0.122(11) 0.052(9) 0.053(8) 0.010(6) 0.041(8) 0.007(8)
C406 0.111(11) 0.085(14) 0.075(12) -0.023(10) 0.024(10) -0.003(11)
C306 0.109(14) 0.047(9) 0.049(9) -0.001(7) 0.019(9) -0.016(9)
N331 0.22(2) 0.127(16) 0.130(16) -0.020(13) 0.110(15) -0.019(15)
C338 0.134(17) 0.055(10) 0.045(8) 0.003(7) 0.032(10) 0.000(10)
C310 0.142(19) 0.051(11) 0.063(11) 0.017(8) 0.013(11) -0.010(11)
C315 0.154(19) 0.060(11) 0.032(7) 0.001(7) 0.032(9) 0.015(11)
C373 0.084(14) 0.058(12) 0.14(2) 0.041(13) 0.035(14) 0.007(10)
C336 0.129(18) 0.062(12) 0.056(10) -0.009(8) 0.031(11) -0.002(11)
C349 0.137(16) 0.032(8) 0.042(8) 0.005(6) 0.025(9) 0.006(9)
C329 0.113(16) 0.067(12) 0.061(10) -0.013(9) 0.015(10) 0.022(11)
C303 0.117(14) 0.048(9) 0.044(8) -0.008(7) 0.033(9) -0.024(9)
C380 0.097(13) 0.045(9) 0.074(11) 0.015(8) 0.035(10) 0.017(9)
C313 0.16(2) 0.045(10) 0.076(12) 0.014(9) 0.041(13) -0.012(11)
C312 0.113(16) 0.072(13) 0.073(12) -0.005(10) 0.045(11) 0.009(11)
C319 0.092(14) 0.074(13) 0.094(15) -0.008(11) 0.026(12) 0.024(11)
C362 0.126(18) 0.060(12) 0.063(11) -0.003(9) 0.019(11) -0.019(11)
C331 0.123(18) 0.052(11) 0.096(15) -0.012(10) 0.016(13) -0.003(11)
C370 0.093(11) 0.060(11) 0.143(17) 0.028(11) 0.005(10) -0.001(10)
C7A 0.087(14) 0.027(10) 0.071(13) 0.006(9) 0.013(11) -0.008(10)
C397 0.129(19) 0.064(13) 0.081(13) 0.000(11) 0.019(13) -0.017(13)
C314 0.16(2) 0.050(10) 0.051(9) 0.002(8) 0.029(11) 0.010(11)
C382 0.16(2) 0.055(11) 0.070(12) 0.001(9) 0.044(13) -0.001(12)
C5A 0.106(15) 0.029(10) 0.063(12) -0.010(9) 0.032(11) 0.000(10)
C346 0.20(2) 0.028(8) 0.050(9) 0.004(6) 0.052(12) 0.001(10)
C390 0.16(2) 0.044(9) 0.099(12) 0.001(7) 0.060(13) -0.001(11)
C394 0.183(17) 0.080(13) 0.105(14) 0.018(10) 0.058(13) 0.009(13)
C359 0.115(17) 0.059(11) 0.069(11) 0.016(9) 0.029(11) 0.000(11)
C384 0.17(2) 0.050(11) 0.083(14) -0.007(10) 0.025(15) 0.002(13)
C333 0.129(19) 0.079(14) 0.061(11) -0.034(10) 0.009(12) 0.020(13)
C374 0.14(2) 0.061(12) 0.084(14) 0.006(10) 0.036(13) 0.010(13)
N324 0.096(11) 0.051(10) 0.22(2) 0.023(11) 0.001(11) -0.007(9)
C335 0.094(14) 0.091(15) 0.062(11) -0.027(10) 0.027(10) 0.001(11)
C365 0.131(12) 0.057(10) 0.068(10) 0.009(7) 0.027(9) 0.009(9)
C317 0.151(19) 0.046(10) 0.067(11) 0.008(8) 0.044(12) -0.016(11)
C404 0.120(14) 0.091(15) 0.106(15) -0.039(12) 0.024(11) -0.013(11)
C405 0.113(11) 0.094(15) 0.075(11) -0.026(10) 0.030(10) -0.006(10)
C378 0.088(13) 0.056(11) 0.087(14) 0.008(10) 0.007(11) 0.004(9)
C6A 0.142(19) 0.017(9) 0.065(13) 0.013(9) 0.049(13) 0.009(11)
C393 0.174(18) 0.086(15) 0.102(15) -0.021(11) 0.044(14) -0.003(12)
C358 0.089(13) 0.058(11) 0.087(13) -0.007(10) 0.016(11) 0.005(10)
C1A 0.124(18) 0.017(9) 0.064(12) -0.011(8) 0.048(12) -0.009(10)
C305 0.18(2) 0.059(11) 0.051(10) -0.004(8) 0.038(12) -0.020(13)
C385 0.15(2) 0.058(12) 0.074(12) -0.009(10) 0.020(13) 0.001(12)
C4A 0.092(14) 0.021(9) 0.063(12) -0.007(8) 0.028(11) 0.002(9)
C302 0.30(4) 0.034(10) 0.074(13) -0.001(9) 0.094(19) -0.003(15)
C2A 0.094(15) 0.035(11) 0.060(12) -0.016(9) 0.034(11) -0.014(10)
C399 0.100(12) 0.089(14) 0.093(13) -0.004(10) 0.015(9) -0.008(10)
C376 0.13(2) 0.050(12) 0.12(2) 0.010(12) 0.013(15) 0.007(12)
C12A 0.083(14) 0.047(12) 0.088(15) 0.030(11) 0.008(13) -0.004(11)
C301 0.27(3) 0.049(11) 0.045(9) 0.008(8) 0.073(15) 0.002(15)
C3A 0.091(15) 0.034(10) 0.058(12) -0.007(9) 0.034(11) -0.001(10)
C8A 0.081(14) 0.036(11) 0.090(15) -0.019(11) -0.003(12) 0.016(10)
C332 0.15(2) 0.078(14) 0.068(12) -0.036(11) 0.033(13) -0.008(14)
C377 0.15(2) 0.050(13) 0.14(2) 0.026(14) 0.011(18) -0.010(14)
C11A 0.076(15) 0.045(13) 0.095(17) 0.031(12) -0.027(14) -0.010(11)
C9A 0.094(17) 0.046(14) 0.11(2) -0.037(13) -0.020(16) 0.013(13)
C383 0.19(3) 0.064(13) 0.086(15) 0.000(11) 0.068(16) -0.010(15)
C347 0.29(4) 0.041(11) 0.060(12) 0.008(9) 0.053(17) 0.003(16)
C401 0.119(12) 0.124(17) 0.121(16) -0.045(13) -0.008(12) 0.000(12)
C368 0.097(12) 0.105(17) 0.24(2) 0.071(16) -0.020(13) -0.011(13)
C15A 0.067(16) 0.11(2) 0.11(2) 0.067(19) 0.017(15) 0.004(16)
C330 0.21(3) 0.10(2) 0.073(15) -0.030(13) 0.044(19) 0.02(2)
C387 0.22(3) 0.050(10) 0.091(12) -0.005(8) 0.061(16) -0.023(14)
C386 0.34(4) 0.058(10) 0.117(17) -0.007(10) 0.13(2) -0.021(17)
C13A 0.098(18) 0.035(12) 0.088(17) 0.011(11) 0.005(14) 0.018(12)
C403 0.115(12) 0.129(18) 0.125(16) -0.060(14) -0.001(11) -0.010(13)
C369 0.105(12) 0.105(16) 0.19(2) 0.072(15) -0.019(14) -0.022(12)
C371 0.095(11) 0.099(16) 0.17(2) 0.045(14) 0.002(12) -0.022(12)
C395 0.20(2) 0.087(14) 0.112(15) 0.045(11) 0.069(14) 0.035(14)
C391 0.21(2) 0.121(18) 0.148(18) -0.052(14) 0.089(17) -0.027(18)
C402 0.119(12) 0.111(17) 0.143(17) -0.050(13) 0.004(12) 0.006(13)
C366 0.134(13) 0.101(15) 0.098(14) 0.047(11) 0.029(11) -0.005(11)
C372 0.094(11) 0.098(17) 0.22(2) 0.046(15) 0.005(14) -0.016(12)
C367 0.120(12) 0.110(15) 0.094(13) 0.043(11) 0.041(10) 0.000(11)
C10A 0.11(2) 0.059(16) 0.13(2) -0.034(16) -0.042(18) 0.001(15)
C400 0.123(13) 0.112(17) 0.126(16) -0.054(13) 0.014(12) 0.007(12)
C407 0.113(14) 0.19(3) 0.16(2) -0.12(2) 0.032(15) -0.007(16)
C408 0.131(14) 0.20(4) 0.17(3) -0.12(3) 0.040(15) -0.031(16)
C14A 0.14(3) 0.08(2) 0.12(3) -0.030(19) 0.05(2) -0.01(2)
C392 0.196(19) 0.101(16) 0.141(18) -0.050(13) 0.067(14) -0.034(14)
I418 0.236(14) 0.060(3) 0.120(5) -0.001(3) 0.074(7) -0.014(6)
Zn49 0.098(9) 0.073(9) 0.074(9) 0.001(6) 0.021(6) 0.012(7)
I417 0.147(7) 0.148(12) 0.139(8) 0.025(5) 0.064(7) -0.014(5)
I402 0.275(17) 0.055(7) 0.262(17) 0.022(8) 0.198(15) -0.017(8)
Zn41 0.20(2) 0.060(12) 0.099(12) -0.013(8) 0.105(13) -0.057(10)
I401 0.264(15) 0.133(9) 0.224(15) -0.109(10) 0.181(15) -0.088(10)
I407 0.130(5) 0.074(3) 0.056(3) -0.038(2) 0.059(3) -0.043(3)
Zn44 0.255(19) 0.029(6) 0.034(5) 0.002(4) 0.066(6) 0.001(6)
I408 0.275(10) 0.048(3) 0.118(5) 0.032(3) 0.139(7) 0.026(4)
I409 0.275(10) 0.216(9) 0.059(3) -0.029(4) 0.016(4) 0.147(7)
Zn45 0.170(3) 0.0479(14) 0.0439(13) -0.0039(11) 0.0136(14) 0.0214(15)
I410 0.463(16) 0.040(3) 0.034(2) -0.0090(18) 0.039(4) -0.053(5)
I306 0.204(7) 0.074(3) 0.114(4) -0.058(3) -0.015(3) 0.008(3)
Zn33 0.177(8) 0.041(5) 0.067(4) -0.015(3) 0.027(4) -0.020(4)
I305 0.107(3) 0.0341(16) 0.093(2) -0.0051(10) 0.0352(15) -0.0073(11)
I303 0.169(8) 0.136(7) 0.149(9) 0.021(6) 0.047(6) -0.037(6)
Zn32 0.25(2) 0.052(8) 0.076(10) -0.004(7) 0.041(9) -0.017(8)
I304 0.291(13) 0.045(3) 0.085(5) 0.009(2) 0.036(5) -0.003(4)
I415 0.260(15) 0.175(15) 0.35(2) 0.055(18) 0.164(16) -0.049(11)
Zn48 0.27(3) 0.057(10) 0.19(2) 0.012(13) 0.082(19) -0.027(11)
I416 0.210(11) 0.083(6) 0.282(19) -0.081(9) 0.057(11) -0.006(6)
I412 0.165(6) 0.085(5) 0.316(16) 0.109(8) -0.010(8) -0.017(4)
Zn46 0.118(7) 0.050(5) 0.224(14) 0.015(7) 0.031(9) -0.001(4)
I411 0.176(6) 0.093(5) 0.333(16) -0.068(8) 0.076(8) 0.020(4)

loop_
_atom_type_symbol
_atom_type_description
_atom_type_scat_dispersion_real
_atom_type_scat_dispersion_imag
_atom_type_scat_source
C C 0.0181 0.0091 'International Tables Vol C Tables 4.2.6.8 and 6.1.1.4'
H H 0.0000 0.0000 'International Tables Vol C Tables 4.2.6.8 and 6.1.1.4'
I I -0.3257 6.8362 'International Tables Vol C Tables 4.2.6.8 and 6.1.1.4'
N N 0.0311 0.0180 'International Tables Vol C Tables 4.2.6.8 and 6.1.1.4'
O O 0.0492 0.0322 'International Tables Vol C Tables 4.2.6.8 and 6.1.1.4'
Zn Zn -1.5491 0.6778 'International Tables Vol C Tables 4.2.6.8 and 6.1.1.4'

loop_
_exptl_crystal_face_index_h
_exptl_crystal_face_index_k
_exptl_crystal_face_index_l
_exptl_crystal_face_perp_dist
-1 0 0 0.0369
1 0 0 0.0388
-2 1 -1 0.1431
-1 0 1 0.0253
1 0 -1 0.0433
-2 1 0 0.1443
2 -1 0 0.0427
0 0 1 0.0360
0 0 -1 0.0505
-1 1 0 0.1508
2 1 0 0.1478
-2 -1 0 0.0612
-2 0 1 0.0267
2 0 -1 0.0306

loop_
_geom_angle_atom_site_label_1
_geom_angle_atom_site_label_2
_geom_angle_atom_site_label_3
_geom_angle
_geom_angle_site_symmetry_1
_geom_angle_site_symmetry_3
_geom_angle_publ_flag
I307 Zn34 I308 126.4(5) . . ?
N319 Zn34 I307 109.8(7) . . ?
N319 Zn34 I308 104.9(6) . . ?
N318 Zn34 I307 102.7(7) . . ?
N318 Zn34 I308 109.9(6) . . ?
N318 Zn34 N319 100.2(6) . . ?
I403 Zn42 I404 124.7(3) . . ?
N307 Zn42 I404 107.3(5) . . ?
N307 Zn42 I403 106.5(5) . . ?
N307 Zn42 N306 100.8(6) . . ?
N306 Zn42 I404 106.5(5) . . ?
N306 Zn42 I403 108.6(6) . . ?
I406 Zn43 I405 120.1(6) . . ?
N312 Zn43 I405 114.4(10) . . ?
N312 Zn43 I406 107.3(6) . . ?
N312 Zn43 N313 101.2(8) . . ?
N313 Zn43 I405 101.9(9) . . ?
N313 Zn43 I406 110.0(6) . . ?
I310 Zn35 I309 125.4(8) . . ?
N317 Zn35 I310 110.8(8) 6 . ?
N317 Zn35 I309 104.9(8) 6 . ?
N323 Zn35 I310 106.5(8) . . ?
N323 Zn35 I309 104.6(8) . . ?
N323 Zn35 N317 102.4(10) . 6 ?
I302 Zn31 I301 127.2(3) . . ?
N311 Zn31 I301 107.3(6) 6_565 . ?
N311 Zn31 I302 105.2(6) 6_565 . ?
N301 Zn31 I301 105.1(6) . . ?
N301 Zn31 I302 110.3(6) . . ?
N301 Zn31 N311 97.9(6) . 6_565 ?
I317 Zn39 I318 124.2(7) . . ?
N329 Zn39 I318 108.4(8) 6_565 . ?
N329 Zn39 I317 107.8(8) 6_565 . ?
N329 Zn39 N336 104.5(9) 6_565 . ?
N336 Zn39 I318 103.8(8) . . ?
N336 Zn39 I317 106.5(8) . . ?
I315 Zn38 I316 121.1(2) . . ?
N305 Zn38 I316 111.5(6) 3_545 . ?
N305 Zn38 I315 106.1(5) 3_545 . ?
N305 Zn38 N335 100.4(8) 3_545 . ?
N335 Zn38 I316 106.3(6) . . ?
N335 Zn38 I315 109.5(6) . . ?
I311 Zn36 I312 121.7(2) . . ?
N325 Zn36 I312 109.1(7) . . ?
N325 Zn36 I311 108.5(7) . . ?
N324 Zn36 I312 102.2(7) . . ?
N324 Zn36 I311 113.5(8) . . ?
N324 Zn36 N325 99.5(8) . . ?
I314 Zn37 I313 126.59(19) . . ?
N330 Zn37 I313 109.2(6) . . ?
N330 Zn37 I314 105.0(6) . . ?
N330 Zn37 N331 91.5(8) . . ?
N331 Zn37 I313 117.8(8) . . ?
N331 Zn37 I314 100.7(7) . . ?
C343 N315 C342 115.9(12) . . ?
C336 N312 Zn43 123.1(14) . . ?
C336 N312 Zn33 122.9(14) . . ?
C332 N312 Zn43 120.1(16) . . ?
C332 N312 C336 117(2) . . ?
C332 N312 Zn33 120.2(16) . . ?
C325 N310 C326 115.5(17) . . ?
C341 N313 Zn43 122.0(12) . . ?
C341 N313 C337 117.8(15) . . ?
C341 N313 Zn33 122.8(11) . . ?
C337 N313 Zn43 120.2(12) . . ?
C337 N313 Zn33 119.4(12) . . ?
C355 N319 Zn34 127.5(15) . . ?
C355 N319 C359 115.0(16) . . ?
C355 N319 Zn44 124.7(15) . . ?
C359 N319 Zn34 117.4(11) . . ?
C359 N319 Zn44 120.2(12) . . ?
C344 N316 C343 115.4(13) . . ?
C354 N318 Zn34 119.9(12) . . ?
C354 N318 C350 116.9(14) . . ?
C354 N318 Zn44 122.0(12) . . ?
C350 N318 Zn34 123.0(11) . . ?
C350 N318 Zn44 120.8(11) . . ?
C344 N314 C342 114.3(13) . . ?
C380 N328 C379 115.5(16) . . ?
C308 N304 C307 114.4(15) . . ?
C324 N309 C325 114.1(18) . . ?
C306 N302 C308 114.1(16) . . ?
C323 N307 Zn42 119.2(11) . . ?
C323 N307 C319 113.0(16) . . ?
C323 N307 Zn32 122.2(11) . . ?
C319 N307 Zn42 127.6(15) . . ?
C319 N307 Zn32 124.5(15) . . ?
C379 N327 C378 113.6(16) . . ?
C329 N311 Zn31 123.3(16) . 6_566 ?
C329 N311 C330 116(2) . . ?
C329 N311 Zn41 128.3(18) . 6_566 ?
C330 N311 Zn31 118.7(16) . 6_566 ?
C330 N311 Zn41 113.1(18) . 6_566 ?
C305 N301 Zn31 122.8(12) . . ?
C305 N301 Zn41 131.0(14) . . ?
C301 N301 Zn31 121.8(12) . . ?
C301 N301 C305 114.2(15) . . ?
C301 N301 Zn41 114.8(13) . . ?
Zn38 N305 Zn48 16.0(5) 3_455 3_455 ?
C311 N305 Zn38 117.9(14) . 3_455 ?
C311 N305 C312 119.0(18) . . ?
C311 N305 Zn48 132.9(16) . 3_455 ?
C312 N305 Zn38 123.1(15) . 3_455 ?
C312 N305 Zn48 107.7(15) . 3_455 ?
C361 N321 C360 116.1(16) . . ?
C324 N308 C326 115.4(15) . . ?
C353 C352 C344 120.4(15) . . ?
C353 C352 C351 119.4(14) . . ?
C351 C352 C344 120.2(14) . . ?
C348 N317 Zn35 124.2(13) . 6_556 ?
C347 N317 Zn35 120.2(13) . 6_556 ?
C347 N317 C348 115.3(16) . . ?
C365 N323 Zn35 123.4(18) . . ?
C365 N323 C366 117.8(19) . . ?
C365 N323 Zn45 123.7(18) . . ?
C366 N323 Zn35 118.4(14) . . ?
C366 N323 Zn45 118.0(14) . . ?
C12A O3A C15A 120(2) . . ?
C318 N306 Zn42 119.2(11) . . ?
C318 N306 C314 118.9(16) . . ?
C318 N306 Zn32 117.0(12) . . ?
C314 N306 Zn42 121.4(12) . . ?
C314 N306 Zn32 123.3(13) . . ?
N313 C341 H341 117.6 . . ?
N313 C341 C340 124.8(16) . . ?
C340 C341 H341 117.6 . . ?
C322 C321 C324 123(2) . . ?
C320 C321 C322 115.3(17) . . ?
C320 C321 C324 121.9(16) . . ?
C340 C339 C342 122.2(13) . . ?
C338 C339 C340 118.2(15) . . ?
C338 C339 C342 119.6(14) . . ?
N313 C337 H337 118.3 . . ?
C338 C337 N313 123.4(17) . . ?
C338 C337 H337 118.3 . . ?
N310 C325 N309 126.8(17) . . ?
N310 C325 C327 117.8(17) . . ?
N309 C325 C327 115.0(19) . . ?
C321 C322 H322 118.3 . . ?
C323 C322 C321 123(2) . . ?
C323 C322 H322 118.3 . . ?
C378 N326 C380 111.3(16) . . ?
C8A O2A C14A 118(2) . . ?
C357 C356 H356 120.1 . . ?
C355 C356 H356 120.1 . . ?
C355 C356 C357 119.8(19) . . ?
N310 C326 N308 123(2) . . ?
N310 C326 C334 120.6(17) . . ?
N308 C326 C334 116.0(15) . . ?
C401 N335 Zn38 124.7(18) . . ?
C401 N335 Zn48 110.0(19) . . ?
C402 N335 Zn38 115(2) . . ?
C402 N335 C401 119(2) . . ?
C402 N335 Zn48 131(2) . . ?
C307 N303 C306 112.6(14) . . ?
C352 C353 H353 119.8 . . ?
C352 C353 C354 120.4(16) . . ?
C354 C353 H353 119.8 . . ?
C362 N322 C361 117.6(18) . . ?
C328 C327 C325 123.5(18) . . ?
C328 C327 C331 119.2(19) . . ?
C331 C327 C325 117(2) . . ?
Zn39 N329 Zn49 3.1(6) 6_566 6_566 ?
C384 N329 Zn39 118.6(15) . 6_566 ?
C384 N329 C383 122(2) . . ?
C384 N329 Zn49 120.6(15) . 6_566 ?
C383 N329 Zn39 119.0(14) . 6_566 ?
C383 N329 Zn49 116.6(14) . 6_566 ?
C310 C309 C307 118.1(16) . . ?
C313 C309 C307 126.9(16) . . ?
C313 C309 C310 115.0(16) . . ?
C373 N325 Zn36 124.2(17) . . ?
C373 N325 Zn46 103.4(17) . . ?
C377 N325 Zn36 111.1(18) . . ?
C377 N325 C373 125(2) . . ?
C377 N325 Zn46 132(2) . . ?
N316 C344 N314 125.1(13) . . ?
N316 C344 C352 117.6(15) . . ?
N314 C344 C352 117.1(13) . . ?
N321 C360 C357 117.5(17) . . ?
N320 C360 N321 123.1(15) . . ?
N320 C360 C357 119.4(15) . . ?
C341 C340 C339 116.9(16) . . ?
C341 C340 H340 121.6 . . ?
C339 C340 H340 121.6 . . ?
C397 N333 C396 117(2) . . ?
C360 N320 C362 116.9(18) . . ?
C389 C388 C380 121.1(18) . . ?
C389 C388 C387 120.7(19) . . ?
C387 C388 C380 117.8(17) . . ?
C356 C357 C360 121.6(16) . . ?
C358 C357 C356 117.9(17) . . ?
C358 C357 C360 120.4(18) . . ?
C349 C345 C343 122.9(14) . . ?
C349 C345 C346 118.1(14) . . ?
C346 C345 C343 118.9(15) . . ?
N309 C324 C321 117.9(18) . . ?
N308 C324 N309 124.4(16) . . ?
N308 C324 C321 117.2(15) . . ?
C388 C389 H389 120.1 . . ?
C388 C389 C390 119.9(19) . . ?
C390 C389 H389 120.1 . . ?
N318 C354 C353 121.9(17) . . ?
N318 C354 H354 119.0 . . ?
C353 C354 H354 119.0 . . ?
C333 C334 C326 120.7(17) . . ?
C335 C334 C326 121.0(16) . . ?
C335 C334 C333 118(2) . . ?
C398 N334 C397 114(2) . . ?
C13A O1A H1A 109.5 . . ?
C404 N336 Zn39 128.3(18) . . ?
C404 N336 C408 117(2) . . ?
C404 N336 Zn49 124.5(18) . . ?
C408 N336 Zn39 113.2(16) . . ?
C408 N336 Zn49 117.5(16) . . ?
C315 C316 C308 124.3(14) . . ?
C317 C316 C308 118.9(15) . . ?
C317 C316 C315 116.6(15) . . ?
N328 C379 C381 114.3(17) . . ?
N327 C379 N328 125.9(16) . . ?
N327 C379 C381 119.8(17) . . ?
C374 C375 C378 122.9(19) . . ?
C374 C375 C376 116.7(18) . . ?
C376 C375 C378 120.3(18) . . ?
N307 C323 H323 119.3 . . ?
C322 C323 N307 121.5(18) . . ?
C322 C323 H323 119.3 . . ?
N304 C308 N302 126.1(17) . . ?
N304 C308 C316 121.3(14) . . ?
N302 C308 C316 112.5(15) . . ?
C390 N330 Zn37 120.6(14) . . ?
C390 N330 C386 119.7(19) . . ?
C390 N330 Zn47 107.6(16) . . ?
C386 N330 Zn37 116.5(17) . . ?
C386 N330 Zn47 130.8(17) . . ?
N321 C361 N322 123.7(17) . . ?
N321 C361 C363 119.1(18) . . ?
N322 C361 C363 117.1(16) . . ?
N315 C343 N316 124.7(12) . . ?
N315 C343 C345 120.2(14) . . ?
N316 C343 C345 115.0(14) . . ?
C303 C304 H304 121.1 . . ?
C303 C304 C305 117.8(18) . . ?
C305 C304 H304 121.1 . . ?
C352 C351 H351 120.7 . . ?
C350 C351 C352 118.7(16) . . ?
C350 C351 H351 120.7 . . ?
N315 C342 N314 124.5(16) . . ?
N315 C342 C339 118.3(14) . . ?
N314 C342 C339 116.6(13) . . ?
N305 C311 H311 119.6 . . ?
N305 C311 C310 121(2) . . ?
C310 C311 H311 119.6 . . ?
N319 C355 H355 117.6 . . ?
C356 C355 N319 125(2) . . ?
C356 C355 H355 117.6 . . ?
C361 C363 C367 122(2) . . ?
C364 C363 C361 122.7(16) . . ?
C364 C363 C367 114.7(18) . . ?
N304 C307 N303 125.9(16) . . ?
N304 C307 C309 116.8(15) . . ?
N303 C307 C309 115.7(14) . . ?
N318 C350 H350 118.8 . . ?
C351 C350 N318 122.5(17) . . ?
C351 C350 H350 118.8 . . ?
N333 C396 N332 123(2) . . ?
N333 C396 C393 120(2) . . ?
N332 C396 C393 116(2) . . ?
C321 C320 H320 119.8 . . ?
C319 C320 C321 120.5(18) . . ?
C319 C320 H320 119.8 . . ?
C327 C328 H328 120.5 . . ?
C327 C328 C329 119(2) . . ?
C329 C328 H328 120.5 . . ?
N306 C318 H318 119.2 . . ?
N306 C318 C317 121.6(17) . . ?
C317 C318 H318 119.2 . . ?
N334 C398 N332 127(2) . . ?
N334 C398 C406 116.7(19) . . ?
N332 C398 C406 117(2) . . ?
C398 N332 C396 114(2) . . ?
C382 C381 C379 121.3(19) . . ?
C382 C381 C385 116(2) . . ?
C385 C381 C379 123.1(19) . . ?
N317 C348 H348 117.2 . . ?
N317 C348 C349 125.7(18) . . ?
C349 C348 H348 117.2 . . ?
C363 C364 H364 119.5 . . ?
C363 C364 C365 121.0(17) . . ?
C365 C364 H364 119.5 . . ?
C405 C406 C398 122(2) . . ?
C407 C406 C398 125(2) . . ?
C407 C406 C405 113(2) . . ?
N302 C306 N303 126.2(15) . . ?
N302 C306 C303 119.4(16) . . ?
N303 C306 C303 113.8(14) . . ?
C395 N331 Zn37 101(2) . . ?
C395 N331 Zn47 132(2) . . ?
C391 N331 Zn37 126(3) . . ?
C391 N331 C395 133(3) . . ?
C391 N331 Zn47 94(2) . . ?
C339 C338 H338 120.6 . . ?
C337 C338 C339 118.9(16) . . ?
C337 C338 H338 120.6 . . ?
C309 C310 H310 119.0 . . ?
C311 C310 C309 122(2) . . ?
C311 C310 H310 119.0 . . ?
C316 C315 H315 120.1 . . ?
C314 C315 C316 119.8(16) . . ?
C314 C315 H315 120.1 . . ?
N325 C373 H373 118.6 . . ?
N325 C373 C374 123(2) . . ?
C374 C373 H373 118.6 . . ?
N312 C336 H336 119.3 . . ?
C335 C336 N312 121.4(19) . . ?
C335 C336 H336 119.3 . . ?
C345 C349 C348 118.3(16) . . ?
C345 C349 H349 120.9 . . ?
C348 C349 H349 120.9 . . ?
N311 C329 C328 124(2) . . ?
N311 C329 H329 118.0 . . ?
C328 C329 H329 118.0 . . ?
C304 C303 C306 121.0(15) . . ?
C302 C303 C304 121.4(16) . . ?
C302 C303 C306 117.5(16) . . ?
N328 C380 N326 126.2(16) . . ?
N328 C380 C388 119.0(17) . . ?
N326 C380 C388 114.7(16) . . ?
C309 C313 H313 119.8 . . ?
C312 C313 C309 120.4(19) . . ?
C312 C313 H313 119.8 . . ?
N305 C312 C313 122.4(19) . . ?
N305 C312 H312 118.8 . . ?
C313 C312 H312 118.8 . . ?
N307 C319 H319 116.9 . . ?
C320 C319 N307 126(2) . . ?
C320 C319 H319 116.9 . . ?
N322 C362 N320 122(2) . . ?
N322 C362 C370 121.2(19) . . ?
N320 C362 C370 116(2) . . ?
C327 C331 H331 122.4 . . ?
C327 C331 C330 115(3) . . ?
C330 C331 H331 122.4 . . ?
C369 C370 C362 124(2) . . ?
C369 C370 C371 118(3) . . ?
C371 C370 C362 118(2) . . ?
C12A C7A C4A 120.8(15) . . ?
C12A C7A C8A 118.5(12) . . ?
C8A C7A C4A 120.5(14) . . ?
N333 C397 N334 126(3) . . ?
N333 C397 C399 118(2) . . ?
N334 C397 C399 117(2) . . ?
N306 C314 C315 122.6(18) . . ?
N306 C314 H314 118.7 . . ?
C315 C314 H314 118.7 . . ?
C381 C382 H382 118.2 . . ?
C383 C382 C381 124(2) . . ?
C383 C382 H382 118.2 . . ?
C6A C5A C4A 118.5(15) . . ?
C6A C5A C13A 120.5(17) . . ?
C4A C5A C13A 120.9(15) . . ?
C345 C346 H346 120.0 . . ?
C347 C346 C345 119.9(18) . . ?
C347 C346 H346 120.0 . . ?
C389 C390 H390 120.4 . . ?
N330 C390 C389 119.1(19) . . ?
N330 C390 H390 120.4 . . ?
C393 C394 H394 118.8 . . ?
C393 C394 C395 122(3) . . ?
C395 C394 H394 118.8 . . ?
N319 C359 H359 118.7 . . ?
C358 C359 N319 122.6(19) . . ?
C358 C359 H359 118.7 . . ?
N329 C384 H384 119.1 . . ?
N329 C384 C385 122(2) . . ?
C385 C384 H384 119.1 . . ?
C334 C333 H333 120.3 . . ?
C334 C333 C332 119.5(19) . . ?
C332 C333 H333 120.3 . . ?
C375 C374 H374 121.6 . . ?
C373 C374 C375 117(2) . . ?
C373 C374 H374 121.6 . . ?
C368 N324 Zn36 127.1(19) . . ?
C368 N324 Zn46 109(2) . . ?
C372 N324 Zn36 112(2) . . ?
C372 N324 C368 121(2) . . ?
C372 N324 Zn46 128.6(19) . . ?
C334 C335 C336 121.6(18) . . ?
C334 C335 H335 119.2 . . ?
C336 C335 H335 119.2 . . ?
N323 C365 C364 123(2) . . ?
N323 C365 H365 118.4 . . ?
C364 C365 H365 118.4 . . ?
C316 C317 C318 120.3(18) . . ?
C316 C317 H317 119.9 . . ?
C318 C317 H317 119.9 . . ?
N336 C404 H404 119.7 . . ?
N336 C404 C405 121(2) . . ?
C405 C404 H404 119.7 . . ?
C406 C405 H405 118.2 . . ?
C404 C405 C406 124(2) . . ?
C404 C405 H405 118.2 . . ?
N327 C378 N326 127.3(18) . . ?
N327 C378 C375 118.9(18) . . ?
N326 C378 C375 112.8(18) . . ?
C5A C6A H6A 119.6 . . ?
C5A C6A C1A 120.8(17) . . ?
C1A C6A H6A 119.6 . . ?
C394 C393 C396 125(3) . . ?
C394 C393 C392 110(3) . . ?
C392 C393 C396 125(3) . . ?
C357 C358 H358 120.2 . . ?
C359 C358 C357 120(2) . . ?
C359 C358 H358 120.2 . . ?
C6A C1A H1AA 120.0 . . ?
C2A C1A C6A 120.0(17) . . ?
C2A C1A H1AA 120.0 . . ?
N301 C305 C304 124.2(19) . . ?
N301 C305 H305 117.9 . . ?
C304 C305 H305 117.9 . . ?
C381 C385 C384 119(2) . . ?
C381 C385 H385 120.6 . . ?
C384 C385 H385 120.6 . . ?
C5A C4A C7A 119.3(15) . . ?
C3A C4A C7A 119.4(15) . . ?
C3A C4A C5A 121.3(14) . . ?
C303 C302 H302 121.9 . . ?
C303 C302 C301 116.3(18) . . ?
C301 C302 H302 121.9 . . ?
C1A C2A H2A 120.0 . . ?
C1A C2A C3A 119.9(18) . . ?
C3A C2A H2A 120.0 . . ?
C403 C399 C397 121(2) . . ?
C400 C399 C397 122(2) . . ?
C400 C399 C403 116(2) . . ?
C375 C376 H376 119.7 . . ?
C377 C376 C375 121(2) . . ?
C377 C376 H376 119.7 . . ?
O3A C12A C7A 116.8(15) . . ?
O3A C12A C11A 122.3(16) . . ?
C11A C12A C7A 120.9(13) . . ?
N301 C301 C302 125.8(16) . . ?
N301 C301 H301 117.1 . . ?
C302 C301 H301 117.1 . . ?
C4A C3A C2A 119.3(17) . . ?
C4A C3A H3A 120.3 . . ?
C2A C3A H3A 120.3 . . ?
O2A C8A C7A 115.5(13) . . ?
O2A C8A C9A 124.2(15) . . ?
C9A C8A C7A 120.3(13) . . ?
N312 C332 C333 122.2(19) . . ?
N312 C332 H332 118.9 . . ?
C333 C332 H332 118.9 . . ?
N325 C377 C376 118(3) . . ?
N325 C377 H377 120.9 . . ?
C376 C377 H377 120.9 . . ?
C12A C11A H11A 120.1 . . ?
C10A C11A C12A 119.8(14) . . ?
C10A C11A H11A 120.1 . . ?
C8A C9A H9A 119.8 . . ?
C10A C9A C8A 120.5(15) . . ?
C10A C9A H9A 119.8 . . ?
N329 C383 C382 118(2) . . ?
N329 C383 H383 121.1 . . ?
C382 C383 H383 121.1 . . ?
N317 C347 C346 122(2) . . ?
N317 C347 H347 118.8 . . ?
C346 C347 H347 118.8 . . ?
N335 C401 H401 117.3 . . ?
C400 C401 N335 125(3) . . ?
C400 C401 H401 117.3 . . ?
N324 C368 H368 119.8 . . ?
C369 C368 N324 120(3) . . ?
C369 C368 H368 119.8 . . ?
O3A C15A H15A 109.5 . . ?
O3A C15A H15B 109.5 . . ?
O3A C15A H15C 109.5 . . ?
H15A C15A H15B 109.5 . . ?
H15A C15A H15C 109.5 . . ?
H15B C15A H15C 109.5 . . ?
N311 C330 C331 125(3) . . ?
N311 C330 H330 117.3 . . ?
N311 C330 Zn41 38.8(12) . 6_566 ?
C331 C330 H330 117.3 . . ?
C331 C330 Zn41 164(3) . 6_566 ?
Zn41 C330 H330 78.7 6_566 . ?
C388 C387 H387 122.5 . . ?
C386 C387 C388 115(2) . . ?
C386 C387 H387 122.5 . . ?
N330 C386 C387 125(2) . . ?
N330 C386 H386 117.5 . . ?
C387 C386 H386 117.5 . . ?
O1A C13A C5A 112.1(17) . . ?
O1A C13A H13A 109.2 . . ?
O1A C13A H13B 109.2 . . ?
C5A C13A H13A 109.2 . . ?
C5A C13A H13B 109.2 . . ?
H13A C13A H13B 107.9 . . ?
C399 C403 H403 119.4 . . ?
C402 C403 C399 121(2) . . ?
C402 C403 H403 119.4 . . ?
C370 C369 C368 123(3) . . ?
C370 C369 H369 118.7 . . ?
C368 C369 H369 118.7 . . ?
C370 C371 H371 119.6 . . ?
C370 C371 C372 121(3) . . ?
C372 C371 H371 119.6 . . ?
N331 C395 C394 110(3) . . ?
N331 C395 H395 125.0 . . ?
C394 C395 H395 125.0 . . ?
N331 C391 H391 125.3 . . ?
N331 C391 C392 109(4) . . ?
C392 C391 H391 125.3 . . ?
N335 C402 C403 118(3) . . ?
N335 C402 H402 121.1 . . ?
C403 C402 H402 121.1 . . ?
N323 C366 H366 118.1 . . ?
C367 C366 N323 124(2) . . ?
C367 C366 H366 118.1 . . ?
N324 C372 C371 117(3) . . ?
N324 C372 H372 121.5 . . ?
C371 C372 H372 121.5 . . ?
C363 C367 H367 120.3 . . ?
C366 C367 C363 119(2) . . ?
C366 C367 H367 120.3 . . ?
C11A C10A H10A 120.0 . . ?
C9A C10A C11A 120.0(15) . . ?
C9A C10A H10A 120.0 . . ?
C399 C400 H400 120.1 . . ?
C401 C400 C399 120(3) . . ?
C401 C400 H400 120.1 . . ?
C406 C407 H407 117.2 . . ?
C408 C407 C406 126(3) . . ?
C408 C407 H407 117.2 . . ?
N336 C408 H408 121.1 . . ?
C407 C408 N336 118(3) . . ?
C407 C408 H408 121.1 . . ?
O2A C14A H14A 109.5 . . ?
O2A C14A H14B 109.5 . . ?
O2A C14A H14C 109.5 . . ?
H14A C14A H14B 109.5 . . ?
H14A C14A H14C 109.5 . . ?
H14B C14A H14C 109.5 . . ?
C393 C392 H392 113.1 . . ?
C391 C392 C393 134(4) . . ?
C391 C392 H392 113.1 . . ?
N329 Zn49 I418 106.5(8) 6_565 . ?
N329 Zn49 I417 104.7(8) 6_565 . ?
N336 Zn49 N329 100.5(10) . 6_565 ?
N336 Zn49 I418 108.9(9) . . ?
N336 Zn49 I417 107.8(8) . . ?
I418 Zn49 I417 125.6(8) . . ?
N311 Zn41 N301 109.7(11) 6_565 . ?
N311 Zn41 C330 28.0(9) 6_565 6_565 ?
N311 Zn41 I402 108.8(10) 6_565 . ?
N311 Zn41 I401 102.7(11) 6_565 . ?
N301 Zn41 C330 104.2(11) . 6_565 ?
N301 Zn41 I402 104.6(10) . . ?
N301 Zn41 I401 106.7(9) . . ?
I402 Zn41 I401 124.0(9) . . ?
N319 Zn44 N318 99.5(7) . . ?
N319 Zn44 I407 107.9(7) . . ?
N319 Zn44 I408 112.5(8) . . ?
N318 Zn44 I407 107.5(7) . . ?
N318 Zn44 I408 104.5(6) . . ?
I407 Zn44 I408 122.3(6) . . ?
N317 Zn45 N323 104.0(11) 6 . ?
N317 Zn45 I409 105.8(9) 6 . ?
N317 Zn45 I410 106.8(9) 6 . ?
N323 Zn45 I409 110.1(9) . . ?
N323 Zn45 I410 104.9(8) . . ?
I410 Zn45 I409 123.6(9) . . ?
N330 Zn47 N331 88.8(9) . . ?
N330 Zn47 I414 118.5(10) . . ?
N330 Zn47 I413 97.1(7) . . ?
N331 Zn47 I414 123.3(11) . . ?
N331 Zn47 I413 95.6(8) . . ?
I414 Zn47 I413 125.2(7) . . ?
N312 Zn33 N313 101.0(7) . . ?
N312 Zn33 I306 107.9(5) . . ?
N312 Zn33 I305 106.6(5) . . ?
N313 Zn33 I306 110.7(5) . . ?
N313 Zn33 I305 107.8(5) . . ?
I306 Zn33 I305 120.9(3) . . ?
N307 Zn32 I303 110.4(8) . . ?
N307 Zn32 I304 109.1(7) . . ?
N306 Zn32 N307 101.9(7) . . ?
N306 Zn32 I303 106.1(8) . . ?
N306 Zn32 I304 101.8(7) . . ?
I303 Zn32 I304 124.7(6) . . ?
N305 Zn48 I415 103.0(9) 3_545 . ?
N305 Zn48 I416 117.3(9) 3_545 . ?
N335 Zn48 N305 99.0(10) . 3_545 ?
N335 Zn48 I415 97.4(9) . . ?
N335 Zn48 I416 117.5(11) . . ?
I416 Zn48 I415 119.0(9) . . ?
N325 Zn46 I412 118.1(9) . . ?
N325 Zn46 I411 97.7(8) . . ?
N324 Zn46 N325 101.0(9) . . ?
N324 Zn46 I412 119.5(9) . . ?
N324 Zn46 I411 93.7(9) . . ?
I411 Zn46 I412 121.8(5) . . ?

loop_
_geom_bond_atom_site_label_1
_geom_bond_atom_site_label_2
_geom_bond_distance
_geom_bond_site_symmetry_2
_geom_bond_publ_flag
I404 Zn42 2.554(7) . ?
I307 Zn34 2.530(9) . ?
I405 Zn43 2.537(13) . ?
I406 Zn43 2.529(11) . ?
I308 Zn34 2.543(8) . ?
I316 Zn38 2.549(5) . ?
I301 Zn31 2.514(6) . ?
I403 Zn42 2.521(6) . ?
I302 Zn31 2.507(5) . ?
I310 Zn35 2.533(11) . ?
I318 Zn39 2.548(10) . ?
I309 Zn35 2.549(11) . ?
I315 Zn38 2.531(5) . ?
I317 Zn39 2.541(11) . ?
I312 Zn36 2.552(6) . ?
I311 Zn36 2.516(6) . ?
I313 Zn37 2.524(7) . ?
Zn34 N319 2.061(16) . ?
Zn34 N318 2.021(15) . ?
I314 Zn37 2.505(6) . ?
Zn42 N307 2.017(14) . ?
Zn42 N306 2.088(17) . ?
Zn43 N312 2.01(2) . ?
Zn43 N313 2.100(18) . ?
Zn35 N317 2.07(3) 6 ?
Zn35 N323 2.047(19) . ?
Zn31 N311 2.110(17) 6_565 ?
Zn31 N301 2.055(14) . ?
Zn39 N329 2.03(3) 6_565 ?
Zn39 N336 2.055(19) . ?
Zn38 N305 2.092(17) 3_545 ?
Zn38 N335 2.09(2) . ?
Zn36 N325 2.18(2) . ?
Zn36 N324 2.11(2) . ?
Zn37 N330 2.121(15) . ?
Zn37 N331 2.27(3) . ?
N315 C343 1.31(2) . ?
N315 C342 1.331(19) . ?
N312 C336 1.38(2) . ?
N312 C332 1.31(3) . ?
N312 Zn33 2.045(19) . ?
N310 C325 1.27(2) . ?
N310 C326 1.34(2) . ?
N313 C341 1.28(2) . ?
N313 C337 1.39(2) . ?
N313 Zn33 2.071(15) . ?
N319 C355 1.35(2) . ?
N319 C359 1.40(3) . ?
N319 Zn44 2.033(16) . ?
N316 C344 1.298(19) . ?
N316 C343 1.374(19) . ?
N318 C354 1.33(2) . ?
N318 C350 1.37(2) . ?
N318 Zn44 2.071(15) . ?
N314 C344 1.36(2) . ?
N314 C342 1.361(19) . ?
N328 C379 1.36(2) . ?
N328 C380 1.24(2) . ?
N304 C308 1.27(2) . ?
N304 C307 1.34(2) . ?
N309 C325 1.35(2) . ?
N309 C324 1.35(2) . ?
N302 C308 1.38(2) . ?
N302 C306 1.29(2) . ?
N307 C323 1.36(2) . ?
N307 C319 1.37(2) . ?
N307 Zn32 2.037(17) . ?
N327 C379 1.29(2) . ?
N327 C378 1.30(3) . ?
N311 C329 1.29(3) . ?
N311 C330 1.31(4) . ?
N311 Zn41 1.75(3) 6_566 ?
N301 C305 1.36(2) . ?
N301 C301 1.33(2) . ?
N301 Zn41 2.08(2) . ?
N305 C311 1.29(3) . ?
N305 C312 1.35(3) . ?
N305 Zn48 2.20(3) 3_455 ?
N321 C360 1.35(2) . ?
N321 C361 1.31(2) . ?
N308 C326 1.37(2) . ?
N308 C324 1.31(2) . ?
C352 C353 1.31(2) . ?
C352 C344 1.491(18) . ?
C352 C351 1.40(2) . ?
N317 C348 1.34(2) . ?
N317 C347 1.33(3) . ?
N323 C365 1.28(2) . ?
N323 C366 1.38(3) . ?
N323 Zn45 2.05(2) . ?
O3A C12A 1.371(17) . ?
O3A C15A 1.42(3) . ?
N306 C318 1.30(3) . ?
N306 C314 1.34(2) . ?
N306 Zn32 2.037(19) . ?
C341 H341 0.9500 . ?
C341 C340 1.38(2) . ?
C321 C322 1.36(2) . ?
C321 C324 1.48(2) . ?
C321 C320 1.35(3) . ?
C339 C340 1.42(2) . ?
C339 C342 1.50(2) . ?
C339 C338 1.41(2) . ?
C337 H337 0.9500 . ?
C337 C338 1.31(2) . ?
C325 C327 1.50(2) . ?
C322 H322 0.9500 . ?
C322 C323 1.34(3) . ?
N326 C380 1.37(2) . ?
N326 C378 1.35(2) . ?
O2A C8A 1.377(16) . ?
O2A C14A 1.42(4) . ?
C356 H356 0.9500 . ?
C356 C357 1.39(3) . ?
C356 C355 1.34(3) . ?
C326 C334 1.53(3) . ?
N335 C401 1.34(3) . ?
N335 C402 1.29(3) . ?
N335 Zn48 2.03(2) . ?
N303 C307 1.34(2) . ?
N303 C306 1.35(2) . ?
C353 H353 0.9500 . ?
C353 C354 1.41(2) . ?
N322 C361 1.33(2) . ?
N322 C362 1.30(3) . ?
C327 C328 1.34(3) . ?
C327 C331 1.40(3) . ?
N329 C384 1.29(3) . ?
N329 C383 1.34(3) . ?
N329 Zn49 2.15(3) 6_566 ?
C309 C307 1.49(2) . ?
C309 C310 1.38(2) . ?
C309 C313 1.38(3) . ?
N325 C373 1.31(3) . ?
N325 C377 1.30(3) . ?
N325 Zn46 2.16(2) . ?
C360 N320 1.31(2) . ?
C360 C357 1.47(2) . ?
C340 H340 0.9500 . ?
N333 C396 1.31(3) . ?
N333 C397 1.28(3) . ?
N320 C362 1.36(2) . ?
C388 C389 1.33(3) . ?
C388 C380 1.52(2) . ?
C388 C387 1.41(3) . ?
C357 C358 1.38(3) . ?
C345 C343 1.490(18) . ?
C345 C349 1.33(2) . ?
C345 C346 1.40(2) . ?
C389 H389 0.9500 . ?
C389 C390 1.44(3) . ?
C354 H354 0.9500 . ?
C334 C333 1.36(2) . ?
C334 C335 1.34(3) . ?
N334 C398 1.31(3) . ?
N334 C397 1.32(3) . ?
O1A H1A 0.8400 . ?
O1A C13A 1.435(17) . ?
N336 C404 1.35(3) . ?
N336 C408 1.41(3) . ?
N336 Zn49 2.04(2) . ?
C316 C308 1.52(2) . ?
C316 C315 1.39(2) . ?
C316 C317 1.38(2) . ?
C379 C381 1.49(3) . ?
C375 C374 1.43(3) . ?
C375 C378 1.49(3) . ?
C375 C376 1.44(3) . ?
C323 H323 0.9500 . ?
N330 C390 1.30(3) . ?
N330 C386 1.33(3) . ?
N330 Zn47 2.18(2) . ?
C361 C363 1.44(3) . ?
C304 H304 0.9500 . ?
C304 C303 1.36(3) . ?
C304 C305 1.37(2) . ?
C351 H351 0.9500 . ?
C351 C350 1.36(2) . ?
C311 H311 0.9500 . ?
C311 C310 1.38(3) . ?
C355 H355 0.9500 . ?
C363 C364 1.37(3) . ?
C363 C367 1.48(3) . ?
C350 H350 0.9500 . ?
C396 N332 1.35(3) . ?
C396 C393 1.43(3) . ?
C320 H320 0.9500 . ?
C320 C319 1.30(3) . ?
C328 H328 0.9500 . ?
C328 C329 1.41(3) . ?
C318 H318 0.9500 . ?
C318 C317 1.41(2) . ?
C398 N332 1.33(3) . ?
C398 C406 1.47(3) . ?
C381 C382 1.38(3) . ?
C381 C385 1.39(3) . ?
C348 H348 0.9500 . ?
C348 C349 1.36(2) . ?
C364 H364 0.9500 . ?
C364 C365 1.40(3) . ?
C406 C405 1.38(3) . ?
C406 C407 1.38(3) . ?
C306 C303 1.51(2) . ?
N331 C395 1.37(4) . ?
N331 C391 1.28(5) . ?
N331 Zn47 2.31(3) . ?
C338 H338 0.9500 . ?
C310 H310 0.9500 . ?
C315 H315 0.9500 . ?
C315 C314 1.37(2) . ?
C373 H373 0.9500 . ?
C373 C374 1.39(3) . ?
C336 H336 0.9500 . ?
C336 C335 1.35(3) . ?
C349 H349 0.9500 . ?
C329 H329 0.9500 . ?
C303 C302 1.35(2) . ?
C313 H313 0.9500 . ?
C313 C312 1.35(3) . ?
C312 H312 0.9500 . ?
C319 H319 0.9500 . ?
C362 C370 1.49(3) . ?
C331 H331 0.9500 . ?
C331 C330 1.42(3) . ?
C370 C369 1.31(3) . ?
C370 C371 1.39(3) . ?
C7A C4A 1.515(15) . ?
C7A C12A 1.392(15) . ?
C7A C8A 1.394(15) . ?
C397 C399 1.52(3) . ?
C314 H314 0.9500 . ?
C382 H382 0.9500 . ?
C382 C383 1.37(3) . ?
C5A C6A 1.388(16) . ?
C5A C4A 1.395(16) . ?
C5A C13A 1.511(17) . ?
C346 H346 0.9500 . ?
C346 C347 1.36(2) . ?
C390 H390 0.9500 . ?
C394 H394 0.9500 . ?
C394 C393 1.39(4) . ?
C394 C395 1.47(4) . ?
C359 H359 0.9500 . ?
C359 C358 1.37(3) . ?
C384 H384 0.9500 . ?
C384 C385 1.41(3) . ?
C333 H333 0.9500 . ?
C333 C332 1.41(3) . ?
C374 H374 0.9500 . ?
N324 C368 1.39(4) . ?
N324 C372 1.32(4) . ?
N324 Zn46 2.09(2) . ?
C335 H335 0.9500 . ?
C365 H365 0.9500 . ?
C317 H317 0.9500 . ?
C404 H404 0.9500 . ?
C404 C405 1.36(3) . ?
C405 H405 0.9500 . ?
C6A H6A 0.9500 . ?
C6A C1A 1.394(18) . ?
C393 C392 1.39(4) . ?
C358 H358 0.9500 . ?
C1A H1AA 0.9500 . ?
C1A C2A 1.386(18) . ?
C305 H305 0.9500 . ?
C385 H385 0.9500 . ?
C4A C3A 1.391(17) . ?
C302 H302 0.9500 . ?
C302 C301 1.39(3) . ?
C2A H2A 0.9500 . ?
C2A C3A 1.395(16) . ?
C399 C403 1.43(4) . ?
C399 C400 1.32(3) . ?
C376 H376 0.9500 . ?
C376 C377 1.39(3) . ?
C12A C11A 1.381(15) . ?
C301 H301 0.9500 . ?
C3A H3A 0.9500 . ?
C8A C9A 1.380(15) . ?
C332 H332 0.9500 . ?
C377 H377 0.9500 . ?
C11A H11A 0.9500 . ?
C11A C10A 1.380(16) . ?
C9A H9A 0.9500 . ?
C9A C10A 1.378(16) . ?
C383 H383 0.9500 . ?
C347 H347 0.9500 . ?
C401 H401 0.9500 . ?
C401 C400 1.32(4) . ?
C368 H368 0.9500 . ?
C368 C369 1.34(4) . ?
C15A H15A 0.9800 . ?
C15A H15B 0.9800 . ?
C15A H15C 0.9800 . ?
C330 H330 0.9500 . ?
C330 Zn41 2.56(4) 6_566 ?
C387 H387 0.9500 . ?
C387 C386 1.36(3) . ?
C386 H386 0.9500 . ?
C13A H13A 0.9900 . ?
C13A H13B 0.9900 . ?
C403 H403 0.9500 . ?
C403 C402 1.42(4) . ?
C369 H369 0.9500 . ?
C371 H371 0.9500 . ?
C371 C372 1.43(3) . ?
C395 H395 0.9500 . ?
C391 H391 0.9500 . ?
C391 C392 1.29(4) . ?
C402 H402 0.9500 . ?
C366 H366 0.9500 . ?
C366 C367 1.32(3) . ?
C372 H372 0.9500 . ?
C367 H367 0.9500 . ?
C10A H10A 0.9500 . ?
C400 H400 0.9500 . ?
C407 H407 0.9500 . ?
C407 C408 1.34(4) . ?
C408 H408 0.9500 . ?
C14A H14A 0.9800 . ?
C14A H14B 0.9800 . ?
C14A H14C 0.9800 . ?
C392 H392 0.9500 . ?
I418 Zn49 2.534(10) . ?
Zn49 I417 2.541(11) . ?
I402 Zn41 2.527(16) . ?
Zn41 I401 2.543(16) . ?
I407 Zn44 2.510(11) . ?
Zn44 I408 2.575(10) . ?
I409 Zn45 2.549(12) . ?
Zn45 I410 2.533(11) . ?
I414 Zn47 2.493(15) . ?
Zn47 I413 2.566(16) . ?
I306 Zn33 2.527(6) . ?
Zn33 I305 2.528(6) . ?
I303 Zn32 2.530(12) . ?
Zn32 I304 2.548(11) . ?
I415 Zn48 2.516(16) . ?
Zn48 I416 2.514(15) . ?
I412 Zn46 2.532(13) . ?
Zn46 I411 2.527(14) . ?

loop_
_geom_torsion_atom_site_label_1
_geom_torsion_atom_site_label_2
_geom_torsion_atom_site_label_3
_geom_torsion_atom_site_label_4
_geom_torsion
_geom_torsion_site_symmetry_1
_geom_torsion_site_symmetry_2
_geom_torsion_site_symmetry_3
_geom_torsion_site_symmetry_4
_geom_torsion_publ_flag
Zn34 N319 C355 C356 173.5(13) . . . . ?
Zn34 N319 C359 C358 -177.6(16) . . . . ?
Zn34 N318 C354 C353 -176.3(18) . . . . ?
Zn34 N318 C350 C351 179.3(16) . . . . ?
Zn42 N307 C323 C322 173.9(13) . . . . ?
Zn42 N307 C319 C320 -174.3(17) . . . . ?
Zn42 N306 C318 C317 -173.9(19) . . . . ?
Zn42 N306 C314 C315 170.5(18) . . . . ?
Zn43 N312 C336 C335 174.8(16) . . . . ?
Zn43 N312 C332 C333 -176.2(18) . . . . ?
Zn43 N313 C341 C340 180(100) . . . . ?
Zn43 N313 C337 C338 -180(100) . . . . ?
Zn35 N317 C348 C349 172.2(19) 6_556 . . . ?
Zn35 N317 C347 C346 -177(2) 6_556 . . . ?
Zn35 N323 C365 C364 178.5(16) . . . . ?
Zn35 N323 C366 C367 -179(2) . . . . ?
Zn31 N311 C329 C328 -172.6(15) 6_566 . . . ?
Zn31 N311 C330 C331 174(2) 6_566 . . . ?
Zn31 N301 C305 C304 -172.6(19) . . . . ?
Zn31 N301 C301 C302 168(3) . . . . ?
Zn39 N329 C384 C385 -176(2) 6_566 . . . ?
Zn39 N329 C383 C382 178(2) 6_566 . . . ?
Zn39 N336 C404 C405 179(2) . . . . ?
Zn39 N336 C408 C407 -177(3) . . . . ?
Zn38 N305 C311 C310 174(2) 3_455 . . . ?
Zn38 N305 C312 C313 -176.1(18) 3_455 . . . ?
Zn38 N335 C401 C400 168(3) . . . . ?
Zn38 N335 C402 C403 -174(2) . . . . ?
Zn36 N325 C373 C374 -179.4(18) . . . . ?
Zn36 N325 C377 C376 180(100) . . . . ?
Zn36 N324 C368 C369 -169(3) . . . . ?
Zn36 N324 C372 C371 171(3) . . . . ?
Zn37 N330 C390 C389 166.6(18) . . . . ?
Zn37 N330 C386 C387 -169(3) . . . . ?
Zn37 N331 C395 C394 -177.4(17) . . . . ?
Zn37 N331 C391 C392 -176(2) . . . . ?
N312 C336 C335 C334 4(3) . . . . ?
N310 C325 C327 C328 176.0(17) . . . . ?
N310 C325 C327 C331 -4(2) . . . . ?
N310 C326 C334 C333 -157.8(19) . . . . ?
N310 C326 C334 C335 21(3) . . . . ?
N313 C341 C340 C339 -1(3) . . . . ?
N313 C337 C338 C339 1(3) . . . . ?
N319 C359 C358 C357 4(3) . . . . ?
N328 C379 C381 C382 177(2) . . . . ?
N328 C379 C381 C385 -3(3) . . . . ?
N309 C325 C327 C328 3(2) . . . . ?
N309 C325 C327 C331 -177.5(16) . . . . ?
N302 C306 C303 C304 14(3) . . . . ?
N302 C306 C303 C302 -170(2) . . . . ?
N327 C379 C381 C382 -1(3) . . . . ?
N327 C379 C381 C385 179(2) . . . . ?
N305 C311 C310 C309 7(4) . . . . ?
N321 C360 N320 C362 -4(3) . . . . ?
N321 C360 C357 C356 12(2) . . . . ?
N321 C360 C357 C358 -164.4(17) . . . . ?
N321 C361 C363 C364 20(3) . . . . ?
N321 C361 C363 C367 -151(2) . . . . ?
N308 C326 C334 C333 23(2) . . . . ?
N308 C326 C334 C335 -158.1(18) . . . . ?
C352 C353 C354 N318 -3(4) . . . . ?
C352 C351 C350 N318 -3(3) . . . . ?
N317 C348 C349 C345 6(4) . . . . ?
N323 C366 C367 C363 1(4) . . . . ?
O3A C12A C11A C10A -178(2) . . . . ?
N306 C318 C317 C316 2(4) . . . . ?
C341 N313 C337 C338 -1(3) . . . . ?
C321 C322 C323 N307 0(3) . . . . ?
C321 C320 C319 N307 2(3) . . . . ?
C337 N313 C341 C340 1(3) . . . . ?
C325 N310 C326 N308 3(2) . . . . ?
C325 N310 C326 C334 -176.7(15) . . . . ?
C325 N309 C324 N308 -5(2) . . . . ?
C325 N309 C324 C321 -177.2(14) . . . . ?
C325 C327 C328 C329 172.6(17) . . . . ?
C325 C327 C331 C330 -172.5(19) . . . . ?
C322 C321 C324 N309 -177.6(15) . . . . ?
C322 C321 C324 N308 10(2) . . . . ?
C322 C321 C320 C319 -4(3) . . . . ?
O2A C8A C9A C10A -180(2) . . . . ?
C356 C357 C358 C359 -6(3) . . . . ?
C326 N310 C325 N309 -2(2) . . . . ?
C326 N310 C325 C327 -174.6(14) . . . . ?
C326 N308 C324 N309 6(2) . . . . ?
C326 N308 C324 C321 177.7(13) . . . . ?
C326 C334 C333 C332 179(2) . . . . ?
C326 C334 C335 C336 179.7(18) . . . . ?
N335 C401 C400 C399 8(6) . . . . ?
N303 C306 C303 C304 -174(2) . . . . ?
N303 C306 C303 C302 2(3) . . . . ?
C353 C352 C344 N316 -2(3) . . . . ?
C353 C352 C344 N314 173.9(19) . . . . ?
C353 C352 C351 C350 0(3) . . . . ?
N322 C361 C363 C364 -158(2) . . . . ?
N322 C361 C363 C367 31(3) . . . . ?
N322 C362 C370 C369 161(3) . . . . ?
N322 C362 C370 C371 -21(4) . . . . ?
C327 C328 C329 N311 8(3) . . . . ?
C327 C331 C330 N311 -8(4) . . . . ?
C327 C331 C330 Zn41 8(8) . . . 6_566 ?
N329 C384 C385 C381 -1(4) . . . . ?
C309 C313 C312 N305 -2(4) . . . . ?
N325 C373 C374 C375 -2(4) . . . . ?
C344 N316 C343 N315 -3(3) . . . . ?
C344 N316 C343 C345 178.8(16) . . . . ?
C344 N314 C342 N315 2(3) . . . . ?
C344 N314 C342 C339 172.9(16) . . . . ?
C344 C352 C353 C354 -177(2) . . . . ?
C344 C352 C351 C350 -179.6(19) . . . . ?
C360 N321 C361 N322 -5(3) . . . . ?
C360 N321 C361 C363 176.9(16) . . . . ?
C360 N320 C362 N322 1(3) . . . . ?
C360 N320 C362 C370 178.1(19) . . . . ?
C360 C357 C358 C359 170.4(17) . . . . ?
C340 C339 C342 N315 -169.3(17) . . . . ?
C340 C339 C342 N314 20(3) . . . . ?
C340 C339 C338 C337 -1(3) . . . . ?
N333 C396 N332 C398 2(3) . . . . ?
N333 C396 C393 C394 163(3) . . . . ?
N333 C396 C393 C392 -22(4) . . . . ?
N333 C397 C399 C403 -159(3) . . . . ?
N333 C397 C399 C400 12(4) . . . . ?
N320 C360 C357 C356 -166.6(16) . . . . ?
N320 C360 C357 C358 17(3) . . . . ?
N320 C362 C370 C369 -16(4) . . . . ?
N320 C362 C370 C371 161(2) . . . . ?
C388 C389 C390 N330 -6(4) . . . . ?
C388 C387 C386 N330 7(6) . . . . ?
C357 C356 C355 N319 3(3) . . . . ?
C357 C360 N320 C362 174.9(16) . . . . ?
C345 C346 C347 N317 2(5) . . . . ?
C324 N309 C325 N310 3(2) . . . . ?
C324 N309 C325 C327 175.9(13) . . . . ?
C324 N308 C326 N310 -4(2) . . . . ?
C324 N308 C326 C334 175.0(13) . . . . ?
C324 C321 C322 C323 -179.1(16) . . . . ?
C324 C321 C320 C319 178.4(18) . . . . ?
C389 C388 C380 N328 0(3) . . . . ?
C389 C388 C380 N326 -175(2) . . . . ?
C389 C388 C387 C386 -5(4) . . . . ?
C354 N318 C350 C351 3(3) . . . . ?
C334 C333 C332 N312 -2(4) . . . . ?
N334 C398 N332 C396 3(3) . . . . ?
N334 C398 C406 C405 166(2) . . . . ?
N334 C398 C406 C407 -15(4) . . . . ?
N334 C397 C399 C403 22(4) . . . . ?
N334 C397 C399 C400 -167(3) . . . . ?
N336 C404 C405 C406 9(4) . . . . ?
C316 C315 C314 N306 5(4) . . . . ?
C379 N328 C380 N326 -4(3) . . . . ?
C379 N328 C380 C388 -179.5(17) . . . . ?
C379 N327 C378 N326 3(3) . . . . ?
C379 N327 C378 C375 170.6(17) . . . . ?
C379 C381 C382 C383 179(2) . . . . ?
C379 C381 C385 C384 -177(2) . . . . ?
C375 C376 C377 N325 1(4) . . . . ?
C323 N307 C319 C320 2(3) . . . . ?
C308 N304 C307 N303 -8(3) . . . . ?
C308 N304 C307 C309 -172.6(18) . . . . ?
C308 N302 C306 N303 5(3) . . . . ?
C308 N302 C306 C303 175.7(17) . . . . ?
C308 C316 C315 C314 -180(2) . . . . ?
C308 C316 C317 C318 177(2) . . . . ?
C361 N321 C360 N320 6(3) . . . . ?
C361 N321 C360 C357 -172.7(15) . . . . ?
C361 N322 C362 N320 0(3) . . . . ?
C361 N322 C362 C370 -178(2) . . . . ?
C361 C363 C364 C365 -173.8(19) . . . . ?
C361 C363 C367 C366 174(2) . . . . ?
C343 N315 C342 N314 -2(3) . . . . ?
C343 N315 C342 C339 -172.1(17) . . . . ?
C343 N316 C344 N314 4(3) . . . . ?
C343 N316 C344 C352 179.4(16) . . . . ?
C343 C345 C349 C348 178(2) . . . . ?
C343 C345 C346 C347 179(2) . . . . ?
C304 C303 C302 C301 -3(4) . . . . ?
C351 C352 C353 C354 3(3) . . . . ?
C351 C352 C344 N316 178.5(18) . . . . ?
C351 C352 C344 N314 -6(3) . . . . ?
C342 N315 C343 N316 2(3) . . . . ?
C342 N315 C343 C345 179.9(17) . . . . ?
C342 N314 C344 N316 -4(3) . . . . ?
C342 N314 C344 C352 -178.9(16) . . . . ?
C342 C339 C340 C341 -178.5(17) . . . . ?
C342 C339 C338 C337 178.7(19) . . . . ?
C311 N305 C312 C313 5(4) . . . . ?
C355 N319 C359 C358 1(3) . . . . ?
C355 C356 C357 C360 -174.0(16) . . . . ?
C355 C356 C357 C358 2(3) . . . . ?
C363 C364 C365 N323 -1(3) . . . . ?
C307 N304 C308 N302 5(3) . . . . ?
C307 N304 C308 C316 -172.0(19) . . . . ?
C307 N303 C306 N302 -7(3) . . . . ?
C307 N303 C306 C303 -178.0(17) . . . . ?
C307 C309 C310 C311 175(2) . . . . ?
C307 C309 C313 C312 -178(2) . . . . ?
C350 N318 C354 C353 0(3) . . . . ?
C396 N333 C397 N334 8(3) . . . . ?
C396 N333 C397 C399 -171(2) . . . . ?
C396 C393 C392 C391 -168(4) . . . . ?
C320 C321 C322 C323 4(3) . . . . ?
C320 C321 C324 N309 -1(2) . . . . ?
C320 C321 C324 N308 -173.0(16) . . . . ?
C328 C327 C331 C330 7(3) . . . . ?
C318 N306 C314 C315 -2(4) . . . . ?
C398 N334 C397 N333 -3(3) . . . . ?
C398 N334 C397 C399 176(2) . . . . ?
C398 C406 C405 C404 174(3) . . . . ?
C398 C406 C407 C408 -173(4) . . . . ?
N332 C396 C393 C394 -7(4) . . . . ?
N332 C396 C393 C392 168(3) . . . . ?
N332 C398 C406 C405 -15(4) . . . . ?
N332 C398 C406 C407 163(3) . . . . ?
C381 C382 C383 N329 -4(4) . . . . ?
C348 N317 C347 C346 -2(4) . . . . ?
C364 C363 C367 C366 2(4) . . . . ?
C406 C398 N332 C396 -175(2) . . . . ?
C406 C407 C408 N336 -10(7) . . . . ?
C306 N302 C308 N304 -4(3) . . . . ?
C306 N302 C308 C316 173.4(18) . . . . ?
C306 N303 C307 N304 8(3) . . . . ?
C306 N303 C307 C309 173.2(17) . . . . ?
C306 C303 C302 C301 -180(3) . . . . ?
N331 C391 C392 C393 -7(6) . . . . ?
C338 C339 C340 C341 1(3) . . . . ?
C338 C339 C342 N315 11(3) . . . . ?
C338 C339 C342 N314 -159.8(18) . . . . ?
C310 C309 C307 N304 -175.7(19) . . . . ?
C310 C309 C307 N303 18(3) . . . . ?
C310 C309 C313 C312 1(3) . . . . ?
C315 C316 C308 N304 178(2) . . . . ?
C315 C316 C308 N302 0(3) . . . . ?
C315 C316 C317 C318 1(4) . . . . ?
C373 N325 C377 C376 1(4) . . . . ?
C336 N312 C332 C333 5(3) . . . . ?
C349 C345 C343 N315 -173(2) . . . . ?
C349 C345 C343 N316 5(3) . . . . ?
C349 C345 C346 C347 2(4) . . . . ?
C329 N311 C330 C331 8(4) . . . . ?
C329 N311 C330 Zn41 -165(3) . . . 6_566 ?
C303 C304 C305 N301 6(4) . . . . ?
C303 C302 C301 N301 4(5) . . . . ?
C380 N328 C379 N327 2(3) . . . . ?
C380 N328 C379 C381 -176.1(18) . . . . ?
C380 N326 C378 N327 -4(3) . . . . ?
C380 N326 C378 C375 -172.5(17) . . . . ?
C380 C388 C389 C390 177(2) . . . . ?
C380 C388 C387 C386 -178(3) . . . . ?
C313 C309 C307 N304 3(3) . . . . ?
C313 C309 C307 N303 -163(2) . . . . ?
C313 C309 C310 C311 -4(3) . . . . ?
C312 N305 C311 C310 -7(4) . . . . ?
C319 N307 C323 C322 -2(2) . . . . ?
C362 N322 C361 N321 3(3) . . . . ?
C362 N322 C361 C363 -179.4(18) . . . . ?
C362 C370 C369 C368 -176(3) . . . . ?
C362 C370 C371 C372 177(3) . . . . ?
C331 C327 C328 C329 -7(3) . . . . ?
C370 C371 C372 N324 6(5) . . . . ?
C7A C4A C3A C2A 177.0(19) . . . . ?
C7A C12A C11A C10A 1(3) . . . . ?
C7A C8A C9A C10A 0(3) . . . . ?
C397 N333 C396 N332 -7(3) . . . . ?
C397 N333 C396 C393 -177(2) . . . . ?
C397 N334 C398 N332 -3(4) . . . . ?
C397 N334 C398 C406 176(2) . . . . ?
C397 C399 C403 C402 175(3) . . . . ?
C397 C399 C400 C401 180(3) . . . . ?
C314 N306 C318 C317 -1(4) . . . . ?
C382 C381 C385 C384 3(4) . . . . ?
C5A C6A C1A C2A -3(3) . . . . ?
C5A C4A C3A C2A -3(3) . . . . ?
C346 C345 C343 N315 11(3) . . . . ?
C346 C345 C343 N316 -171.0(19) . . . . ?
C346 C345 C349 C348 -6(3) . . . . ?
C390 N330 C386 C387 -9(6) . . . . ?
C394 C393 C392 C391 8(6) . . . . ?
C359 N319 C355 C356 -5(2) . . . . ?
C384 N329 C383 C382 6(4) . . . . ?
C333 C334 C335 C336 -1(3) . . . . ?
C374 C375 C378 N327 -2(3) . . . . ?
C374 C375 C378 N326 167(2) . . . . ?
C374 C375 C376 C377 -3(4) . . . . ?
N324 C368 C369 C370 -8(6) . . . . ?
C335 C334 C333 C332 0(3) . . . . ?
C365 N323 C366 C367 -5(4) . . . . ?
C317 C316 C308 N304 2(3) . . . . ?
C317 C316 C308 N302 -176(2) . . . . ?
C317 C316 C315 C314 -4(4) . . . . ?
C404 N336 C408 C407 14(5) . . . . ?
C405 C406 C407 C408 5(6) . . . . ?
C378 N327 C379 N328 -2(3) . . . . ?
C378 N327 C379 C381 176.7(18) . . . . ?
C378 N326 C380 N328 5(3) . . . . ?
C378 N326 C380 C388 -179.6(17) . . . . ?
C378 C375 C374 C373 -178(2) . . . . ?
C378 C375 C376 C377 178(2) . . . . ?
C6A C5A C4A C7A -178(2) . . . . ?
C6A C5A C4A C3A 2(3) . . . . ?
C6A C5A C13A O1A -26(3) . . . . ?
C6A C1A C2A C3A 2(3) . . . . ?
C393 C396 N332 C398 172(2) . . . . ?
C393 C394 C395 N331 -6(4) . . . . ?
C1A C2A C3A C4A 1(3) . . . . ?
C305 N301 C301 C302 0(5) . . . . ?
C305 C304 C303 C306 175(2) . . . . ?
C305 C304 C303 C302 -1(4) . . . . ?
C385 C381 C382 C383 -1(4) . . . . ?
C4A C7A C12A O3A 3(2) . . . . ?
C4A C7A C12A C11A -176(2) . . . . ?
C4A C7A C8A O2A -5(2) . . . . ?
C4A C7A C8A C9A 175(2) . . . . ?
C4A C5A C6A C1A 1(4) . . . . ?
C4A C5A C13A O1A 158(2) . . . . ?
C399 C403 C402 N335 3(5) . . . . ?
C376 C375 C374 C373 4(3) . . . . ?
C376 C375 C378 N327 176(2) . . . . ?
C376 C375 C378 N326 -15(3) . . . . ?
C12A C7A C4A C5A -110(2) . . . . ?
C12A C7A C4A C3A 70(3) . . . . ?
C12A C7A C8A O2A -180(2) . . . . ?
C12A C7A C8A C9A 0.3(19) . . . . ?
C12A C11A C10A C9A -1(4) . . . . ?
C301 N301 C305 C304 -5(4) . . . . ?
C8A C7A C4A C5A 76(3) . . . . ?
C8A C7A C4A C3A -104(2) . . . . ?
C8A C7A C12A O3A 178(2) . . . . ?
C8A C7A C12A C11A -1.1(19) . . . . ?
C8A C9A C10A C11A 0(4) . . . . ?
C332 N312 C336 C335 -6(3) . . . . ?
C377 N325 C373 C374 0(4) . . . . ?
C383 N329 C384 C385 -4(4) . . . . ?
C347 N317 C348 C349 -2(4) . . . . ?
C401 N335 C402 C403 -4(5) . . . . ?
C368 N324 C372 C371 -7(5) . . . . ?
C15A O3A C12A C7A 175(2) . . . . ?
C15A O3A C12A C11A -6(4) . . . . ?
C330 N311 C329 C328 -8(3) . . . . ?
C387 C388 C389 C390 5(4) . . . . ?
C387 C388 C380 N328 173(2) . . . . ?
C387 C388 C380 N326 -2(3) . . . . ?
C386 N330 C390 C389 7(4) . . . . ?
C13A C5A C6A C1A -176(2) . . . . ?
C13A C5A C4A C7A -2(3) . . . . ?
C13A C5A C4A C3A 179(2) . . . . ?
C403 C399 C400 C401 -9(5) . . . . ?
C369 C370 C371 C372 -6(5) . . . . ?
C371 C370 C369 C368 7(6) . . . . ?
C395 N331 C391 C392 -3(6) . . . . ?
C395 C394 C393 C396 175(2) . . . . ?
C395 C394 C393 C392 0(4) . . . . ?
C391 N331 C395 C394 9(5) . . . . ?
C402 N335 C401 C400 -1(5) . . . . ?
C366 N323 C365 C364 5(3) . . . . ?
C372 N324 C368 C369 8(6) . . . . ?
C367 C363 C364 C365 -2(3) . . . . ?
C400 C399 C403 C402 4(5) . . . . ?
C407 C406 C405 C404 -4(4) . . . . ?
C408 N336 C404 C405 -13(4) . . . . ?
C14A O2A C8A C7A 176(2) . . . . ?
C14A O2A C8A C9A -4(4) . . . . ?
Zn49 N329 C384 C385 -173.2(19) 6_566 . . . ?
Zn49 N329 C383 C382 176(2) 6_566 . . . ?
Zn49 N336 C404 C405 176(2) . . . . ?
Zn49 N336 C408 C407 -174(3) . . . . ?
Zn41 N311 C329 C328 -169.8(17) 6_566 . . . ?
Zn41 N311 C330 C331 173(2) 6_566 . . . ?
Zn41 N301 C305 C304 178(2) . . . . ?
Zn41 N301 C301 C302 178(3) . . . . ?
Zn44 N319 C355 C356 174.5(14) . . . . ?
Zn44 N319 C359 C358 -178.5(15) . . . . ?
Zn44 N318 C354 C353 -174.3(18) . . . . ?
Zn44 N318 C350 C351 177.5(17) . . . . ?
Zn45 N323 C365 C364 177.0(17) . . . . ?
Zn45 N323 C366 C367 -177(2) . . . . ?
Zn47 N330 C390 C389 -159(2) . . . . ?
Zn47 N330 C386 C387 154(3) . . . . ?
Zn47 N331 C395 C394 178.8(19) . . . . ?
Zn47 N331 C391 C392 -176(3) . . . . ?
Zn33 N312 C336 C335 175.9(16) . . . . ?
Zn33 N312 C332 C333 -177.3(18) . . . . ?
Zn33 N313 C341 C340 179(100) . . . . ?
Zn33 N313 C337 C338 -179(100) . . . . ?
Zn32 N307 C323 C322 172.1(13) . . . . ?
Zn32 N307 C319 C320 -172.8(18) . . . . ?
Zn32 N306 C318 C317 -171.6(19) . . . . ?
Zn32 N306 C314 C315 167.8(19) . . . . ?
Zn48 N305 C311 C310 -179.4(19) 3_455 . . . ?
Zn48 N305 C312 C313 179(100) 3_455 . . . ?
Zn48 N335 C401 C400 177(3) . . . . ?
Zn48 N335 C402 C403 178(2) . . . . ?
Zn46 N325 C373 C374 -176(2) . . . . ?
Zn46 N325 C377 C376 175.5(19) . . . . ?
Zn46 N324 C368 C369 176(3) . . . . ?
Zn46 N324 C372 C371 -173(2) . . . . ?

loop_
_exptl_oxdiff_crystal_face_indexfrac_h
_exptl_oxdiff_crystal_face_indexfrac_k
_exptl_oxdiff_crystal_face_indexfrac_l
_exptl_oxdiff_crystal_face_x
_exptl_oxdiff_crystal_face_y
_exptl_oxdiff_crystal_face_z
-1.0000 0.0000 -0.0000 -0.0140 0.0135 0.0039
1.0000 -0.0000 0.0000 0.0140 -0.0135 -0.0039
-2.0018 1.0000 -0.9996 -0.0170 0.0172 0.1163
-0.9998 0.0000 0.9999 -0.0353 -0.0144 -0.0095
0.9998 -0.0000 -0.9999 0.0353 0.0144 0.0095
-2.0016 1.0000 0.0003 -0.0383 -0.0106 0.1029
2.0016 -1.0000 -0.0003 0.0383 0.0106 -0.1029
0.0002 0.0000 0.9999 -0.0213 -0.0279 -0.0134
-0.0002 -0.0000 -0.9999 0.0213 0.0279 0.0134
-1.0016 1.0000 0.0004 -0.0243 -0.0242 0.0991
1.9984 0.9999 0.0004 0.0177 -0.0648 0.0875
-1.9984 -0.9999 -0.0004 -0.0177 0.0648 -0.0875
-1.9998 0.0001 0.9999 -0.0493 -0.0008 -0.0057
1.9998 -0.0001 -0.9999 0.0493 0.0008 0.0057
